data_4517254
loop_
_publ_author_name
'Alice Heskia'
'Thierry Maris'
'James D. Wuest'

_publ_contact_author_email thierry.maris@umontreal.ca
_publ_contact_author_id_orcid 0000-0001-9731-4046
_publ_contact_author_name 'Thierry Maris'
_publ_contact_author_phone '514 340 4177 2579'
_publ_section_title
;
 Putting Fullerenes in Their Place: Cocrystallizing C60 and C70 with
 Phosphangulene Chalcogenides
;
_journal_name_full 'Crystal growth and Design'
_journal_page_first 5418
_journal_paper_doi 10.1021/acs.cgd.9b00954
_journal_volume 19
_journal_year 2019
_chemical_absolute_configuration ad
_chemical_formula_moiety 'C18 H9 O3 P S, C S2, C70'
_chemical_formula_sum 'C89 H9 O3 P S3'
_chemical_formula_weight 1253.11
_chemical_name_systematic
;
12cH-4,8,12-trioxa-12\L5-phosphadibenzo[cd,mn]pyrene-12c-thione 
C70 fullerene carbon disulfide
;
_space_group_crystal_system monoclinic
_space_group_IT_number 4
_space_group_name_Hall 'P 2yb'
_space_group_name_H-M_alt 'P 1 21 1'
_atom_sites_solution_hydrogens geom
_atom_sites_solution_primary dual
_audit_creation_date 2016-11-17
_audit_creation_method
;
Olex2 1.2
(compiled 2016.11.07 svn.r3352 for OlexSys, GUI svn.r5261)
;
_cell_angle_alpha 90
_cell_angle_beta 90.153(6)
_cell_angle_gamma 90
_cell_formula_units_Z 4
_cell_length_a 13.2521(15)
_cell_length_b 14.4547(15)
_cell_length_c 25.261(3)
_cell_measurement_reflns_used 7190
_cell_measurement_temperature 100
_cell_measurement_theta_max 55.026
_cell_measurement_theta_min 3.281
_cell_volume 4838.9(9)
_computing_cell_refinement
;
SAINT (2013) V8.37A; Integration Software for Single Crystal Data.
Bruker AXS Inc., Madison, WI 53719-1173.
;
_computing_data_collection
;
APEX 2 (2013) Bruker AXS Inc., Madison, WI 53719-1173.
;
_computing_data_reduction
;
SAINT (2013) V8.37A; Integration Software for Single Crystal Data.
Bruker AXS Inc., Madison, WI 53719-1173.
;
_computing_molecular_graphics 'Olex2 (Dolomanov et al., 2009)'
_computing_publication_material 'Olex2 (Dolomanov et al., 2009)'
_computing_structure_refinement 'ShelXL (Sheldrick, 2015)'
_computing_structure_solution 'XT (Sheldrick, 2015)'
_diffrn_ambient_temperature 100
_diffrn_detector 'CMOS Area detector'
_diffrn_detector_area_resol_mean 10.24
_diffrn_detector_type 'Bruker Photon 100 CMOS Detector'
_diffrn_measured_fraction_theta_full 0.999
_diffrn_measured_fraction_theta_max 0.985
_diffrn_measurement_device 'k-geometry diffractometer'
_diffrn_measurement_device_type 'Bruker Venture Metaljet'
_diffrn_measurement_method '\w and \f scans'
_diffrn_radiation_collimation 'Focusing mirrors'
_diffrn_radiation_monochromator 'Helios MX Mirror Optics'
_diffrn_radiation_probe x-ray
_diffrn_radiation_type GaK\a
_diffrn_radiation_wavelength 1.34139
_diffrn_reflns_av_R_equivalents 0.1765
_diffrn_reflns_av_unetI/netI 0.0528
_diffrn_reflns_Laue_measured_fraction_full 0.999
_diffrn_reflns_Laue_measured_fraction_max 0.985
_diffrn_reflns_number 9747
_diffrn_reflns_point_group_measured_fraction_full 0.999
_diffrn_reflns_point_group_measured_fraction_max 0.982
_diffrn_reflns_theta_full 53.594
_diffrn_reflns_theta_max 55.859
_diffrn_reflns_theta_min 2.659
_diffrn_source 'Metal Jet'
_diffrn_source_target Ga
_diffrn_source_type 'Gallium Liquid Metal Jet Source'
_exptl_absorpt_coefficient_mu 1.486
_exptl_absorpt_correction_T_max 0.750824
_exptl_absorpt_correction_T_min 0.255513
_exptl_absorpt_correction_type multi-scan
_exptl_absorpt_process_details
;
 TWINABS-2012/1 (Bruker,2012) was used for absorption correction.
 
For component 1:
 wR2(int) was 0.1556 before and 0.1035 after correction.
 The Ratio of minimum to maximum transmission not present.
 The \l/2 correction factor is Not present
 
For component 2:
 wR2(int) was 0.1831 before and 0.1164 after correction.
 The Ratio of minimum to maximum transmission is 0.34.
 The \l/2 correction factor is Not present

Final HKLF 4 output contains 169457 reflections, Rint = 0.1765
 (89615 with I > 3sig(I), Rint = 0.1444)
;
_exptl_crystal_colour 'metallic dark brown'
_exptl_crystal_colour_lustre metallic
_exptl_crystal_colour_modifier dark
_exptl_crystal_colour_primary brown
_exptl_crystal_density_diffrn 1.720
_exptl_crystal_description Block
_exptl_crystal_F_000 2520
_exptl_crystal_size_max 0.17
_exptl_crystal_size_mid 0.14
_exptl_crystal_size_min 0.1
_refine_diff_density_max 1.272
_refine_diff_density_min -0.497
_refine_diff_density_rms 0.138
_refine_ls_abs_structure_details
;
 Classical Flack method preferred over Parsons because
 only 0 suitable Friedel pairs available.
;
_refine_ls_abs_structure_Flack 0.32(5)
_refine_ls_extinction_coef .
_refine_ls_extinction_method none
_refine_ls_goodness_of_fit_ref 1.068
_refine_ls_hydrogen_treatment constr
_refine_ls_matrix_type full
_refine_ls_number_parameters 1730
_refine_ls_number_reflns 9738
_refine_ls_number_restraints 1621
_refine_ls_restrained_S_all 0.996
_refine_ls_R_factor_all 0.1001
_refine_ls_R_factor_gt 0.0926
_refine_ls_shift/su_max 0.002
_refine_ls_shift/su_mean 0.000
_refine_ls_structure_factor_coef Fsqd
_refine_ls_weighting_details 'w=1/[\s^2^(Fo^2^)+(0.1559P)^2^+10.6729P] where P=(Fo^2^+2Fc^2^)/3'
_refine_ls_weighting_scheme calc
_refine_ls_wR_factor_gt 0.2402
_refine_ls_wR_factor_ref 0.2470
_reflns_Friedel_coverage 0.911
_reflns_Friedel_fraction_full 0.998
_reflns_Friedel_fraction_max 0.977
_reflns_number_gt 8708
_reflns_number_total 9738
_reflns_threshold_expression 'I > 2\s(I)'
_cod_data_source_file jw18803_phangs_c70_cs2.cif
_cod_data_source_block jw18803
_cod_database_code 4517254

loop_
_space_group_symop_id
_space_group_symop_operation_xyz
1 'x, y, z'
2 '-x, y+1/2, -z'

loop_
_atom_site_label
_atom_site_type_symbol
_atom_site_fract_x
_atom_site_fract_y
_atom_site_fract_z
_atom_site_U_iso_or_equiv
_atom_site_adp_type
_atom_site_occupancy
_atom_site_site_symmetry_order
_atom_site_calc_flag
_atom_site_refinement_flags_posn
_atom_site_refinement_flags_adp
_atom_site_refinement_flags_occupancy
_atom_site_disorder_assembly
_atom_site_disorder_group
S1B S 0.3680(3) 0.5822(3) 1.04911(15) 0.0506(9) Uani 1 1 d . U . . .
O1B O 0.6605(9) 0.4815(7) 1.0552(4) 0.050(2) Uani 1 1 d . U . . .
P1B P 0.4931(3) 0.5980(2) 1.01055(14) 0.0423(7) Uani 1 1 d . U . . .
C1B C 0.5494(12) 0.5015(11) 0.9783(7) 0.050(3) Uani 1 1 d . U . . .
C2B C 0.6261(13) 0.4509(11) 1.0079(6) 0.052(3) Uani 1 1 d . U . . .
O2B O 0.4674(8) 0.5422(7) 0.8965(4) 0.049(2) Uani 1 1 d . U . . .
O3B O 0.5734(9) 0.7948(6) 1.0095(4) 0.048(2) Uani 1 1 d . U . . .
C3B C 0.6625(13) 0.3712(11) 0.9851(6) 0.050(3) Uani 1 1 d . U . . .
H3B H 0.709496 0.333504 1.003663 0.060 Uiso 1 1 calc R . . . .
C4B C 0.6293(12) 0.3459(11) 0.9339(6) 0.050(3) Uani 1 1 d . U . . .
H4B H 0.648837 0.287698 0.919796 0.059 Uiso 1 1 calc R . . . .
C5B C 0.5684(11) 0.4045(10) 0.9037(7) 0.048(3) Uani 1 1 d . U . . .
H5B H 0.555306 0.391963 0.867373 0.058 Uiso 1 1 calc R . . . .
C6B C 0.5275(12) 0.4817(10) 0.9284(6) 0.047(3) Uani 1 1 d . U . . .
C7B C 0.4982(10) 0.6772(9) 0.9558(5) 0.039(3) Uani 1 1 d . U . . .
C8B C 0.4838(10) 0.6363(9) 0.9051(5) 0.038(3) Uani 1 1 d . U . . .
C9B C 0.4789(12) 0.6970(12) 0.8626(6) 0.051(3) Uani 1 1 d . U . . .
H9B H 0.459769 0.675316 0.828510 0.061 Uiso 1 1 calc R . . . .
C10B C 0.5016(12) 0.7880(10) 0.8703(6) 0.049(3) Uani 1 1 d . U . . .
H10B H 0.498256 0.829221 0.841020 0.059 Uiso 1 1 calc R . . . .
C11B C 0.5293(12) 0.8217(11) 0.9189(6) 0.046(3) Uani 1 1 d . U . . .
H11B H 0.546247 0.885283 0.922581 0.055 Uiso 1 1 calc R . . . .
C12B C 0.5327(11) 0.7657(10) 0.9614(5) 0.043(3) Uani 1 1 d . U . . .
C13B C 0.6080(11) 0.6387(10) 1.0426(5) 0.042(3) Uani 1 1 d . U . . .
C14B C 0.6721(12) 0.5772(10) 1.0652(6) 0.045(3) Uani 1 1 d . U . . .
C15B C 0.7559(12) 0.6051(12) 1.0924(6) 0.050(3) Uani 1 1 d . U . . .
H15B H 0.801820 0.561797 1.107254 0.060 Uiso 1 1 calc R . . . .
C16B C 0.7711(14) 0.7025(13) 1.0974(6) 0.056(4) Uani 1 1 d . U . . .
H16B H 0.824061 0.725616 1.119151 0.068 Uiso 1 1 calc R . . . .
C17B C 0.7060(13) 0.7656(13) 1.0695(7) 0.056(4) Uani 1 1 d . U . . .
H17B H 0.719116 0.830155 1.070506 0.067 Uiso 1 1 calc R . . . .
C18B C 0.6245(13) 0.7324(10) 1.0413(6) 0.048(3) Uani 1 1 d . U . . .
C1E C 0.4237(14) 0.6064(13) 0.6673(7) 0.061(4) Uani 1 1 d . U . . .
S1E S 0.4950(4) 0.6100(3) 0.71519(17) 0.0620(10) Uani 1 1 d . U . . .
S2E S 0.3519(4) 0.5987(4) 0.61812(17) 0.0651(11) Uani 1 1 d . U . . .
P1A P 0.9971(3) 0.6224(2) 0.51141(14) 0.0418(7) Uani 1 1 d . U . . .
O1A O 1.0282(8) 0.6460(7) 0.3949(4) 0.051(2) Uani 1 1 d . U . . .
S1A S 1.1232(3) 0.6273(2) 0.55099(14) 0.0467(8) Uani 1 1 d . U . . .
C1A C 0.9787(13) 0.5389(10) 0.4619(6) 0.047(3) Uani 1 1 d . U . . .
O2A O 0.8950(9) 0.4410(6) 0.5266(4) 0.050(2) Uani 1 1 d . U . . .
C2A C 1.0008(11) 0.5579(10) 0.4107(6) 0.043(3) Uani 1 1 d . U . . .
C3A C 0.9912(12) 0.4864(10) 0.3720(7) 0.049(3) Uani 1 1 d . U . . .
H3A H 1.009414 0.497598 0.336200 0.059 Uiso 1 1 calc R . . . .
O3A O 0.8527(8) 0.7702(7) 0.5458(4) 0.050(2) Uani 1 1 d . U . . .
C4A C 0.9561(12) 0.4036(12) 0.3867(7) 0.053(3) Uani 1 1 d . U . . .
H4A H 0.955107 0.355408 0.361189 0.063 Uiso 1 1 calc R . . . .
C5A C 0.9208(13) 0.3839(10) 0.4378(6) 0.050(3) Uani 1 1 d . U . . .
H5A H 0.890773 0.325936 0.445885 0.060 Uiso 1 1 calc R . . . .
C6A C 0.9316(12) 0.4544(11) 0.4775(6) 0.047(3) Uani 1 1 d . U . . .
C7A C 0.8835(12) 0.6061(9) 0.5454(6) 0.045(3) Uani 1 1 d . U . . .
C8A C 0.8475(12) 0.5181(9) 0.5523(6) 0.043(3) Uani 1 1 d . U . . .
C9A C 0.7058(12) 0.5767(12) 0.6006(6) 0.050(3) Uani 1 1 d . U . . .
H9A H 0.647802 0.566522 0.621847 0.060 Uiso 1 1 calc R . . . .
C10A C 0.7351(12) 0.6691(11) 0.5882(6) 0.047(3) Uani 1 1 d . U . . .
H10A H 0.694709 0.720277 0.598593 0.056 Uiso 1 1 calc R . . . .
C11A C 0.8265(12) 0.6825(10) 0.5600(6) 0.042(3) Uani 1 1 d . U . . .
C12A C 0.9567(13) 0.7177(10) 0.4733(6) 0.048(3) Uani 1 1 d . U . . .
C13A C 0.8949(13) 0.7829(10) 0.4953(7) 0.051(3) Uani 1 1 d . U . . .
C14A C 0.8689(13) 0.8634(9) 0.4661(6) 0.047(3) Uani 1 1 d . U . . .
H14A H 0.828055 0.910330 0.481266 0.056 Uiso 1 1 calc R . . . .
C15A C 0.9046(14) 0.8717(10) 0.4151(7) 0.054(4) Uani 1 1 d . U . . .
H15A H 0.892566 0.926946 0.395749 0.064 Uiso 1 1 calc R . . . .
C16A C 0.9597(13) 0.7973(10) 0.3911(6) 0.049(3) Uani 1 1 d . U . . .
H16A H 0.980073 0.800715 0.355115 0.059 Uiso 1 1 calc R . . . .
C17A C 0.9820(12) 0.7225(10) 0.4209(7) 0.050(3) Uani 1 1 d . U . . .
C04T C 0.7591(13) 0.5029(11) 0.5826(6) 0.052(3) Uani 1 1 d . U . . .
H04T H 0.737292 0.441770 0.590179 0.062 Uiso 1 1 calc R . . . .
S1F S 0.1298(4) 0.6491(3) 0.1246(2) 0.0691(12) Uani 1 1 d . U . . .
C1F C 0.0618(15) 0.6408(10) 0.1708(9) 0.066(4) Uani 1 1 d . U . . .
S2F S -0.0111(4) 0.6373(3) 0.2218(2) 0.0726(13) Uani 1 1 d . U . . .
C1D C 0.9088(12) 0.3821(10) 0.7978(7) 0.049(3) Uani 1 1 d . U . . .
C2D C 0.9273(14) 0.4081(11) 0.7465(7) 0.056(3) Uani 1 1 d . U . . .
C3D C 0.8654(13) 0.4755(9) 0.7198(6) 0.046(3) Uani 1 1 d . U . . .
C4D C 0.7791(12) 0.5144(11) 0.7454(6) 0.049(3) Uani 1 1 d . U . . .
C5D C 0.7563(12) 0.4844(11) 0.8011(7) 0.049(3) Uani 1 1 d . U . . .
C6D C 0.8207(13) 0.4182(11) 0.8260(7) 0.054(3) Uani 1 1 d . U . . .
C7D C 0.8470(12) 0.4332(12) 0.8816(6) 0.051(3) Uani 1 1 d . U . . .
C8D C 0.8091(12) 0.5096(12) 0.9111(7) 0.052(3) Uani 1 1 d . U . . .
C9D C 0.7382(11) 0.5744(11) 0.8822(6) 0.050(3) Uani 1 1 d . U . . .
C10D C 0.7185(12) 0.5651(11) 0.8285(6) 0.047(3) Uani 1 1 d . U . . .
C11D C 0.7196(11) 0.6414(11) 0.7934(6) 0.048(3) Uani 1 1 d . U . . .
C12D C 0.7404(12) 0.7340(11) 0.8123(7) 0.049(3) Uani 1 1 d . U . . .
C13D C 0.7411(11) 0.7408(11) 0.8683(7) 0.053(3) Uani 1 1 d . U . . .
C14D C 0.7419(12) 0.6678(12) 0.9026(7) 0.055(3) Uani 1 1 d . U . . .
C15D C 0.7948(14) 0.6939(13) 0.9503(7) 0.060(4) Uani 1 1 d . U . . .
C16D C 0.8584(14) 0.6297(12) 0.9760(6) 0.058(4) Uani 1 1 d . U . . .
C17D C 0.8656(13) 0.5388(12) 0.9552(6) 0.054(3) Uani 1 1 d . U . . .
C18D C 0.9669(13) 0.5084(11) 0.9615(6) 0.051(3) Uani 1 1 d . U . . .
C19D C 1.0144(15) 0.4500(11) 0.9257(6) 0.056(3) Uani 1 1 d . U . . .
C20D C 0.9502(14) 0.4065(11) 0.8876(7) 0.055(3) Uani 1 1 d . U . . .
C21D C 0.9889(14) 0.3732(8) 0.8385(7) 0.052(3) Uani 1 1 d . U . . .
C22D C 1.0854(13) 0.3877(9) 0.8236(7) 0.051(3) Uani 1 1 d . U . . .
C23D C 1.1515(14) 0.4392(12) 0.8604(7) 0.058(4) Uani 1 1 d . U . . .
C24D C 1.1214(14) 0.4692(10) 0.9102(6) 0.051(3) Uani 1 1 d . U . . .
C25D C 1.1687(14) 0.5459(12) 0.9319(7) 0.058(4) Uani 1 1 d . U . . .
C26D C 1.1218(13) 0.6001(10) 0.9743(6) 0.049(3) Uani 1 1 d . U . . .
C27D C 1.0238(14) 0.5843(11) 0.9877(6) 0.054(3) Uani 1 1 d . U . . .
C28D C 0.9544(14) 0.6582(13) 0.9972(7) 0.057(4) Uani 1 1 d . U . . .
C29D C 0.9836(13) 0.7520(10) 0.9913(6) 0.052(3) Uani 1 1 d . U . . .
C30D C 1.0887(13) 0.7688(10) 0.9767(6) 0.050(3) Uani 1 1 d . U . . .
C31D C 1.1541(11) 0.6956(12) 0.9669(7) 0.052(3) Uani 1 1 d . U . . .
C32D C 1.2222(10) 0.6998(12) 0.9249(7) 0.050(3) Uani 1 1 d . U . . .
C33D C 1.2230(12) 0.7771(11) 0.8867(7) 0.052(3) Uani 1 1 d . U . . .
C34D C 1.1554(13) 0.8511(11) 0.8981(6) 0.050(3) Uani 1 1 d . U . . .
C35D C 1.1215(15) 0.8818(11) 0.8462(6) 0.055(3) Uani 1 1 d . U . . .
C36D C 1.0189(14) 0.9098(9) 0.8403(6) 0.049(3) Uani 1 1 d . U . . .
C37D C 0.9508(13) 0.9092(10) 0.8834(6) 0.048(3) Uani 1 1 d . U . . .
C38D C 0.9811(13) 0.8788(11) 0.9334(6) 0.051(3) Uani 1 1 d . U . . .
C39D C 1.0876(13) 0.8472(11) 0.9407(5) 0.048(3) Uani 1 1 d . U . . .
C40D C 0.9185(13) 0.8182(10) 0.9659(6) 0.050(3) Uani 1 1 d . U . . .
C41D C 0.8264(13) 0.7913(11) 0.9448(6) 0.051(3) Uani 1 1 d . U . . .
C42D C 0.7903(11) 0.8189(10) 0.8944(6) 0.046(3) Uani 1 1 d . U . . .
C43D C 0.8515(13) 0.8820(9) 0.8619(7) 0.050(3) Uani 1 1 d . U . . .
C44D C 0.8608(12) 0.8639(9) 0.8074(6) 0.046(3) Uani 1 1 d . U . . .
C45D C 0.7999(13) 0.7945(10) 0.7812(7) 0.052(3) Uani 1 1 d . U . . .
C46D C 0.8462(13) 0.7595(12) 0.7319(6) 0.051(3) Uani 1 1 d . U . . .
C47D C 0.9452(15) 0.7773(12) 0.7177(6) 0.056(3) Uani 1 1 d . U . . .
C48D C 1.0151(14) 0.8363(11) 0.7504(6) 0.053(3) Uani 1 1 d . U . . .
C49D C 0.9626(14) 0.8809(10) 0.7920(7) 0.055(3) Uani 1 1 d . U . . .
C50D C 1.1181(13) 0.7989(10) 0.7580(6) 0.049(3) Uani 1 1 d . U . . .
C51D C 1.1659(13) 0.8262(12) 0.8073(7) 0.054(3) Uani 1 1 d . U . . .
C52D C 1.2308(11) 0.7599(12) 0.8331(7) 0.052(3) Uani 1 1 d . U . . .
C53D C 1.2463(11) 0.6664(13) 0.8114(6) 0.053(3) Uani 1 1 d . U . . .
C54D C 1.2148(12) 0.6526(13) 0.7584(6) 0.053(3) Uani 1 1 d . U . . .
C55D C 1.1513(13) 0.7198(12) 0.7296(6) 0.054(3) Uani 1 1 d . U . . .
C56D C 1.0835(13) 0.6674(12) 0.6948(6) 0.052(3) Uani 1 1 d . U . . .
C57D C 0.9816(13) 0.7001(11) 0.6894(6) 0.051(3) Uani 1 1 d . U . . .
C58D C 0.9045(13) 0.6253(11) 0.6856(6) 0.049(3) Uani 1 1 d . U . . .
C59D C 0.8194(13) 0.6679(11) 0.7136(6) 0.049(3) Uani 1 1 d . U . . .
C60D C 0.7570(14) 0.6120(13) 0.7426(7) 0.058(4) Uani 1 1 d . U . . .
C61D C 1.1879(14) 0.4884(12) 0.7723(7) 0.058(4) Uani 1 1 d . U . . .
C62D C 1.2140(13) 0.5017(12) 0.8285(8) 0.057(4) Uani 1 1 d . U . . .
C63D C 1.2434(10) 0.5897(11) 0.8469(6) 0.046(3) Uani 1 1 d . U . . .
C64D C 1.2336(11) 0.6054(12) 0.9016(7) 0.054(3) Uani 1 1 d . U . . .
C65D C 1.1874(13) 0.5632(13) 0.7377(6) 0.054(3) Uani 1 1 d . U . . .
C66D C 1.1088(13) 0.5730(11) 0.6984(5) 0.049(3) Uani 1 1 d . U . . .
C67D C 1.0298(13) 0.5053(11) 0.6963(6) 0.051(3) Uani 1 1 d . U . . .
C68D C 0.9286(13) 0.5356(11) 0.6889(6) 0.049(3) Uani 1 1 d . U . . .
C69D C 1.0321(13) 0.4279(9) 0.7325(6) 0.046(3) Uani 1 1 d . U . . .
C70D C 1.1099(13) 0.4208(10) 0.7683(7) 0.053(3) Uani 1 1 d . U . . .
C1C C 0.7134(13) 0.7885(10) 0.3242(7) 0.050(3) Uani 1 1 d . U . . .
C2C C 0.7550(12) 0.7151(11) 0.2929(6) 0.049(3) Uani 1 1 d . U . . .
C3C C 0.7165(12) 0.7023(13) 0.2407(7) 0.054(3) Uani 1 1 d . U . . .
C4C C 0.6451(14) 0.7563(14) 0.2190(7) 0.062(4) Uani 1 1 d . U . . .
C5C C 0.6004(14) 0.8338(12) 0.2509(7) 0.061(4) Uani 1 1 d . U . . .
C6C C 0.6381(14) 0.8483(11) 0.3020(7) 0.057(3) Uani 1 1 d . U . . .
C7C C 0.5685(15) 0.8680(10) 0.3450(8) 0.058(4) Uani 1 1 d . U . . .
C8C C 0.4672(16) 0.8757(10) 0.3329(8) 0.066(4) Uani 1 1 d . U . . .
C9C C 0.4284(15) 0.8596(11) 0.2826(7) 0.058(4) Uani 1 1 d . U . . .
C10C C 0.4949(15) 0.8399(11) 0.2421(6) 0.057(3) Uani 1 1 d . U . . .
C11C C 0.4674(14) 0.7658(12) 0.2025(7) 0.057(4) Uani 1 1 d . U . . .
C12C C 0.3760(13) 0.7205(13) 0.2084(7) 0.057(3) Uani 1 1 d . U . . .
C13C C 0.3069(12) 0.7394(12) 0.2506(7) 0.052(3) Uani 1 1 d . U . . .
C14C C 0.3271(13) 0.8052(10) 0.2874(7) 0.053(3) Uani 1 1 d . U . . .
C15C C 0.3126(13) 0.7935(11) 0.3428(8) 0.057(4) Uani 1 1 d . U . . .
C16C C 0.2613(12) 0.7131(12) 0.3615(7) 0.054(3) Uani 1 1 d . U . . .
C17C C 0.2325(11) 0.6396(12) 0.3216(6) 0.051(3) Uani 1 1 d . U . . .
C18C C 0.2620(10) 0.6527(11) 0.2683(6) 0.046(3) Uani 1 1 d . U . . .
C19C C 0.2994(11) 0.5777(14) 0.2381(7) 0.054(3) Uani 1 1 d . U . . .
C20C C 0.3136(11) 0.4952(12) 0.2597(6) 0.046(3) Uani 1 1 d . U . . .
C21C C 0.2695(12) 0.4749(12) 0.3075(6) 0.050(3) Uani 1 1 d . U . . .
C22C C 0.2322(12) 0.5462(13) 0.3415(7) 0.055(4) Uani 1 1 d . U . . .
C23C C 0.2436(12) 0.5256(13) 0.3954(6) 0.053(3) Uani 1 1 d . U . . .
C24C C 0.2680(10) 0.5890(13) 0.4330(6) 0.050(3) Uani 1 1 d . U . . .
C25C C 0.2782(12) 0.6893(14) 0.4129(7) 0.060(4) Uani 1 1 d . U . . .
C26C C 0.3598(12) 0.7246(12) 0.4437(6) 0.054(3) Uani 1 1 d . U . . .
C27C C 0.4259(14) 0.7971(10) 0.4207(6) 0.051(3) Uani 1 1 d . U . . .
C28C C 0.3989(14) 0.8308(12) 0.3742(7) 0.061(4) Uani 1 1 d . U . . .
C29C C 0.6040(14) 0.8216(10) 0.3913(7) 0.051(3) Uani 1 1 d . U . . .
C30C C 0.5383(14) 0.7870(11) 0.4312(6) 0.054(3) Uani 1 1 d . U . . .
C31C C 0.5723(12) 0.7147(13) 0.4655(6) 0.052(3) Uani 1 1 d . U . . .
C32C C 0.6653(11) 0.6687(12) 0.4514(6) 0.051(3) Uani 1 1 d . U . . .
C33C C 0.7232(11) 0.6873(10) 0.4060(6) 0.044(3) Uani 1 1 d . U . . .
C34C C 0.6961(12) 0.7723(10) 0.3789(7) 0.049(3) Uani 1 1 d . U . . .
C35C C 0.7620(9) 0.6132(10) 0.3737(6) 0.044(3) Uani 1 1 d . U . . .
C36C C 0.7745(9) 0.6220(12) 0.3190(6) 0.047(3) Uani 1 1 d . U . . .
C37C C 0.7505(11) 0.5539(10) 0.2795(6) 0.046(3) Uani 1 1 d . U . . .
C38C C 0.7091(13) 0.4690(10) 0.2965(6) 0.050(3) Uani 1 1 d . U . . .
C39C C 0.7164(14) 0.4497(10) 0.3516(7) 0.054(3) Uani 1 1 d . U . . .
C40C C 0.7428(12) 0.5200(11) 0.3886(8) 0.054(3) Uani 1 1 d . U . . .
C41C C 0.6912(13) 0.5051(12) 0.4382(7) 0.054(3) Uani 1 1 d . U . . .
C42C C 0.6524(13) 0.5670(13) 0.4679(6) 0.054(3) Uani 1 1 d . U . . .
C43C C 0.5532(12) 0.5607(13) 0.4929(6) 0.055(3) Uani 1 1 d . U . . .
C44C C 0.5001(14) 0.4813(14) 0.4860(6) 0.057(3) Uani 1 1 d . U . . .
C45C C 0.5390(13) 0.4048(11) 0.4530(7) 0.053(3) Uani 1 1 d . U . . .
C46C C 0.6319(13) 0.4165(11) 0.4310(7) 0.054(3) Uani 1 1 d . U . . .
C47C C 0.6508(13) 0.3852(10) 0.3781(7) 0.056(4) Uani 1 1 d . U . . .
C48C C 0.5728(15) 0.3460(12) 0.3476(8) 0.064(4) Uani 1 1 d . U . . .
C49C C 0.4724(14) 0.3379(13) 0.3722(8) 0.063(4) Uani 1 1 d . U . . .
C50C C 0.4566(15) 0.3648(12) 0.4219(8) 0.064(4) Uani 1 1 d . U . . .
C51C C 0.3665(14) 0.4166(12) 0.4367(7) 0.059(4) Uani 1 1 d . U . . .
C52C C 0.3910(13) 0.4879(13) 0.4757(6) 0.057(4) Uani 1 1 d . U . . .
C53C C 0.3423(10) 0.5723(13) 0.4733(6) 0.050(3) Uani 1 1 d . U . . .
C54C C 0.2915(12) 0.4355(13) 0.3984(7) 0.057(4) Uani 1 1 d . U . . .
C55C C 0.3078(12) 0.4026(11) 0.3452(7) 0.051(3) Uani 1 1 d . U . . .
C56C C 0.3979(14) 0.3555(11) 0.3313(7) 0.057(4) Uani 1 1 d . U . . .
C57C C 0.4476(14) 0.3757(11) 0.2831(7) 0.057(4) Uani 1 1 d . U . . .
C58C C 0.5571(15) 0.3712(10) 0.2933(7) 0.058(4) Uani 1 1 d . U . . .
C59C C 0.6248(14) 0.4302(9) 0.2663(6) 0.050(3) Uani 1 1 d . U . . .
C60C C 0.5869(14) 0.4780(11) 0.2211(7) 0.056(3) Uani 1 1 d . U . . .
C61C C 0.4789(14) 0.4815(11) 0.2130(6) 0.053(3) Uani 1 1 d . U . . .
C62C C 0.4110(13) 0.4397(10) 0.2452(6) 0.049(3) Uani 1 1 d . U . . .
C63C C 0.3717(13) 0.6199(12) 0.1992(6) 0.053(3) Uani 1 1 d . U . . .
C64C C 0.4617(14) 0.5699(15) 0.1868(6) 0.061(4) Uani 1 1 d . U . . .
C65C C 0.5545(12) 0.6228(14) 0.1823(6) 0.055(3) Uani 1 1 d . U . . .
C66C C 0.5604(13) 0.7173(14) 0.1892(6) 0.057(4) Uani 1 1 d . U . . .
C67C C 0.4029(13) 0.6594(14) 0.4802(6) 0.057(4) Uani 1 1 d . U . . .
C68C C 0.5031(12) 0.6516(14) 0.4915(6) 0.054(3) Uani 1 1 d . U . . .
C69C C 0.6322(12) 0.5644(12) 0.2024(6) 0.053(3) Uani 1 1 d . U . . .
C70C C 0.7154(12) 0.6031(13) 0.2332(6) 0.054(3) Uani 1 1 d . U . . .

loop_
_atom_site_aniso_label
_atom_site_aniso_U_11
_atom_site_aniso_U_22
_atom_site_aniso_U_33
_atom_site_aniso_U_23
_atom_site_aniso_U_13
_atom_site_aniso_U_12
S1B 0.053(2) 0.0427(19) 0.056(2) -0.0008(16) 0.0117(17) -0.0036(17)
O1B 0.059(6) 0.042(5) 0.048(5) 0.010(4) 0.004(5) -0.011(5)
P1B 0.0413(17) 0.0353(17) 0.0502(18) 0.0005(14) 0.0047(15) -0.0016(15)
C1B 0.044(7) 0.046(7) 0.061(8) 0.009(6) 0.000(6) -0.001(6)
C2B 0.055(7) 0.044(6) 0.057(7) 0.006(6) 0.012(6) -0.015(6)
O2B 0.045(5) 0.048(6) 0.054(5) 0.003(4) -0.003(4) 0.001(4)
O3B 0.063(6) 0.024(4) 0.058(5) 0.003(4) 0.004(5) 0.001(4)
C3B 0.055(8) 0.044(7) 0.050(7) -0.006(6) 0.010(6) -0.002(6)
C4B 0.048(7) 0.039(7) 0.061(8) 0.006(6) 0.006(6) -0.001(6)
C5B 0.043(7) 0.038(7) 0.063(8) -0.001(6) 0.009(6) -0.008(6)
C6B 0.043(7) 0.037(6) 0.059(7) 0.005(6) 0.014(6) -0.008(5)
C7B 0.036(6) 0.033(5) 0.048(6) 0.006(5) 0.002(5) 0.013(5)
C8B 0.033(6) 0.037(6) 0.045(6) 0.008(5) 0.009(5) 0.003(5)
C9B 0.048(7) 0.057(8) 0.048(7) 0.005(6) 0.013(6) 0.004(6)
C10B 0.053(7) 0.038(6) 0.058(7) 0.016(6) 0.022(6) 0.010(6)
C11B 0.053(8) 0.041(7) 0.044(7) -0.001(6) 0.007(6) 0.003(6)
C12B 0.048(7) 0.042(6) 0.039(6) -0.008(5) 0.010(5) 0.000(6)
C13B 0.049(7) 0.037(6) 0.040(6) -0.005(5) -0.004(5) 0.003(5)
C14B 0.055(7) 0.033(6) 0.047(6) 0.006(5) 0.015(6) -0.003(6)
C15B 0.057(8) 0.052(8) 0.041(6) -0.003(6) 0.002(6) -0.003(7)
C16B 0.064(8) 0.061(8) 0.045(7) -0.013(7) 0.015(6) -0.011(7)
C17B 0.058(8) 0.053(8) 0.057(8) -0.009(7) 0.016(7) 0.008(7)
C18B 0.061(8) 0.037(6) 0.046(7) -0.002(5) 0.007(6) 0.004(6)
C1E 0.062(8) 0.060(9) 0.061(8) 0.004(7) 0.022(7) 0.014(7)
S1E 0.070(3) 0.053(2) 0.063(2) -0.0107(19) 0.000(2) 0.007(2)
S2E 0.067(3) 0.073(3) 0.056(2) 0.001(2) 0.0016(19) 0.005(2)
P1A 0.0469(18) 0.0318(16) 0.0468(17) -0.0001(14) 0.0048(16) -0.0015(15)
O1A 0.045(5) 0.043(5) 0.064(6) -0.002(5) 0.003(4) 0.000(4)
S1A 0.056(2) 0.0336(17) 0.0508(18) -0.0047(15) 0.0002(16) 0.0036(15)
C1A 0.063(8) 0.030(6) 0.050(7) 0.004(5) -0.003(6) 0.011(6)
O2A 0.070(7) 0.023(4) 0.056(5) 0.000(4) 0.000(5) 0.002(4)
C2A 0.032(6) 0.043(6) 0.054(7) -0.001(5) 0.004(5) 0.003(6)
C3A 0.042(7) 0.033(6) 0.072(8) -0.018(6) 0.000(7) 0.002(6)
O3A 0.053(6) 0.038(5) 0.059(6) -0.009(4) 0.003(5) 0.006(4)
C4A 0.048(8) 0.044(7) 0.066(8) -0.008(7) 0.004(7) 0.002(6)
C5A 0.066(8) 0.034(6) 0.050(7) -0.001(6) 0.004(6) 0.004(6)
C6A 0.052(7) 0.041(6) 0.049(7) -0.005(6) 0.006(6) 0.013(6)
C7A 0.061(7) 0.027(6) 0.046(6) -0.008(5) 0.004(6) 0.004(6)
C8A 0.057(7) 0.027(6) 0.046(6) -0.004(5) -0.001(6) 0.000(5)
C9A 0.047(7) 0.063(8) 0.039(6) 0.006(6) 0.003(6) -0.004(7)
C10A 0.044(7) 0.052(8) 0.044(7) 0.001(6) -0.002(6) 0.004(6)
C11A 0.051(7) 0.032(6) 0.043(6) -0.004(5) -0.006(5) 0.001(5)
C12A 0.059(8) 0.029(6) 0.055(7) 0.001(5) -0.007(6) -0.004(6)
C13A 0.063(8) 0.032(6) 0.059(7) -0.007(6) 0.003(6) -0.010(6)
C14A 0.064(8) 0.026(6) 0.050(7) -0.001(5) 0.012(6) -0.010(6)
C15A 0.075(9) 0.026(6) 0.060(8) -0.006(6) -0.003(7) -0.009(6)
C16A 0.064(8) 0.029(6) 0.055(7) 0.003(6) -0.004(7) -0.008(6)
C17A 0.047(7) 0.037(6) 0.064(7) 0.005(6) -0.008(6) -0.007(6)
C04T 0.063(9) 0.045(7) 0.047(7) 0.018(6) 0.001(6) -0.010(7)
S1F 0.085(3) 0.045(2) 0.077(3) -0.007(2) 0.006(3) 0.002(2)
C1F 0.072(9) 0.021(6) 0.105(10) -0.002(7) -0.005(8) -0.001(6)
S2F 0.074(3) 0.041(2) 0.103(3) -0.004(2) 0.017(3) -0.003(2)
C1D 0.053(7) 0.031(6) 0.062(7) -0.004(6) -0.003(6) 0.005(6)
C2D 0.077(9) 0.034(6) 0.056(7) -0.020(6) -0.009(7) 0.008(7)
C3D 0.066(8) 0.028(6) 0.044(6) -0.003(5) 0.004(6) -0.004(6)
C4D 0.052(7) 0.045(7) 0.050(7) -0.001(6) 0.000(6) -0.013(6)
C5D 0.045(7) 0.038(6) 0.065(8) 0.000(6) 0.000(6) -0.008(6)
C6D 0.055(8) 0.036(6) 0.071(8) -0.001(6) 0.004(7) -0.014(6)
C7D 0.049(7) 0.048(7) 0.057(7) -0.005(6) 0.007(6) -0.020(6)
C8D 0.049(7) 0.047(7) 0.061(8) -0.010(6) 0.006(6) -0.008(6)
C9D 0.040(6) 0.048(7) 0.062(7) -0.003(6) 0.016(6) -0.009(6)
C10D 0.043(7) 0.041(7) 0.056(7) 0.007(6) 0.003(6) -0.003(6)
C11D 0.045(6) 0.039(7) 0.058(7) 0.006(6) 0.002(6) 0.001(6)
C12D 0.044(7) 0.040(6) 0.065(8) -0.007(6) 0.007(6) 0.018(6)
C13D 0.038(6) 0.046(7) 0.074(8) -0.009(7) 0.009(6) 0.005(6)
C14D 0.045(7) 0.055(8) 0.065(8) -0.005(7) 0.008(6) 0.006(6)
C15D 0.064(8) 0.054(8) 0.062(8) -0.003(7) 0.006(7) 0.002(7)
C16D 0.067(8) 0.049(7) 0.056(7) -0.010(6) 0.016(7) 0.005(7)
C17D 0.061(8) 0.058(8) 0.043(7) 0.009(6) 0.018(6) -0.009(7)
C18D 0.063(8) 0.047(7) 0.043(7) 0.004(6) 0.006(6) -0.010(6)
C19D 0.076(9) 0.035(6) 0.056(7) 0.011(6) 0.003(7) 0.009(7)
C20D 0.071(8) 0.038(6) 0.055(7) 0.020(6) -0.005(7) -0.020(6)
C21D 0.072(8) 0.011(5) 0.073(8) 0.002(5) 0.006(7) 0.004(6)
C22D 0.056(7) 0.018(5) 0.080(8) -0.015(6) -0.008(7) 0.012(5)
C23D 0.063(8) 0.048(7) 0.064(8) -0.008(7) -0.011(7) 0.010(7)
C24D 0.072(8) 0.031(6) 0.050(7) -0.001(5) -0.006(7) 0.008(6)
C25D 0.059(8) 0.046(7) 0.067(8) -0.007(7) -0.008(7) 0.005(7)
C26D 0.062(8) 0.035(6) 0.048(7) -0.002(5) -0.010(6) 0.008(6)
C27D 0.075(8) 0.041(7) 0.047(6) -0.007(6) -0.003(6) 0.004(7)
C28D 0.066(8) 0.055(8) 0.051(7) -0.005(6) 0.003(7) 0.001(7)
C29D 0.067(8) 0.034(6) 0.055(7) -0.002(6) 0.001(7) -0.004(6)
C30D 0.069(8) 0.033(6) 0.047(7) -0.012(5) 0.002(6) 0.004(6)
C31D 0.036(6) 0.052(7) 0.067(8) -0.006(7) -0.009(6) -0.004(6)
C32D 0.018(5) 0.055(7) 0.078(8) 0.003(7) -0.007(5) 0.001(5)
C33D 0.041(6) 0.039(6) 0.076(8) -0.024(6) -0.003(6) 0.001(6)
C34D 0.056(8) 0.046(7) 0.048(7) 0.007(6) -0.003(6) -0.005(6)
C35D 0.075(8) 0.035(6) 0.056(7) 0.002(6) 0.006(7) -0.015(7)
C36D 0.074(8) 0.021(5) 0.051(7) 0.002(5) -0.001(6) -0.014(6)
C37D 0.066(8) 0.031(6) 0.047(6) 0.000(5) 0.003(6) -0.005(6)
C38D 0.065(8) 0.044(7) 0.045(6) 0.001(6) 0.016(6) -0.005(6)
C39D 0.066(8) 0.050(7) 0.029(6) -0.013(5) 0.001(5) 0.003(6)
C40D 0.067(8) 0.029(6) 0.053(7) -0.001(6) 0.009(6) 0.006(6)
C41D 0.056(7) 0.048(7) 0.049(7) -0.019(6) 0.006(6) 0.011(6)
C42D 0.041(7) 0.032(6) 0.063(7) -0.014(6) 0.010(6) 0.007(5)
C43D 0.064(8) 0.018(5) 0.069(8) -0.003(5) 0.008(7) 0.014(5)
C44D 0.050(7) 0.026(6) 0.061(7) 0.014(5) -0.004(6) 0.007(6)
C45D 0.054(7) 0.033(6) 0.069(8) -0.002(6) -0.020(6) 0.007(6)
C46D 0.053(7) 0.049(7) 0.050(7) 0.011(6) -0.007(6) 0.006(6)
C47D 0.079(9) 0.043(7) 0.046(7) 0.007(6) -0.010(7) 0.003(7)
C48D 0.066(8) 0.044(7) 0.050(7) 0.006(6) -0.006(6) -0.006(7)
C49D 0.076(8) 0.031(6) 0.058(7) 0.003(6) -0.017(7) 0.003(6)
C50D 0.063(8) 0.036(6) 0.046(6) 0.001(6) 0.006(6) -0.014(6)
C51D 0.051(7) 0.052(7) 0.060(7) 0.005(7) 0.003(6) -0.023(6)
C52D 0.026(6) 0.061(8) 0.069(8) 0.003(7) -0.006(6) 0.000(6)
C53D 0.036(6) 0.063(8) 0.059(7) -0.012(7) -0.015(6) -0.001(6)
C54D 0.043(7) 0.059(8) 0.059(7) -0.005(7) 0.014(6) -0.017(6)
C55D 0.059(8) 0.052(7) 0.051(7) 0.000(6) 0.021(6) -0.015(7)
C56D 0.052(7) 0.062(8) 0.042(6) 0.005(6) 0.007(6) -0.011(7)
C57D 0.067(8) 0.043(6) 0.043(6) 0.019(5) -0.004(6) -0.002(6)
C58D 0.068(8) 0.037(6) 0.040(6) 0.009(5) -0.003(6) -0.002(6)
C59D 0.060(8) 0.042(7) 0.045(7) 0.008(6) -0.007(6) 0.000(6)
C60D 0.063(8) 0.052(8) 0.059(7) -0.007(7) -0.007(6) 0.003(7)
C61D 0.060(8) 0.040(7) 0.073(8) -0.005(7) 0.012(7) 0.006(6)
C62D 0.050(7) 0.049(7) 0.071(8) -0.007(7) 0.000(7) 0.002(6)
C63D 0.036(6) 0.049(7) 0.053(7) -0.004(6) -0.007(5) 0.005(6)
C64D 0.032(6) 0.057(8) 0.072(8) 0.009(7) -0.006(6) 0.002(6)
C65D 0.059(8) 0.059(8) 0.044(7) 0.001(6) 0.010(6) 0.001(7)
C66D 0.064(8) 0.050(7) 0.033(6) -0.004(6) 0.010(6) -0.005(6)
C67D 0.069(8) 0.042(7) 0.042(6) -0.011(6) 0.014(6) -0.006(6)
C68D 0.065(8) 0.045(7) 0.038(6) -0.006(5) 0.004(6) -0.011(6)
C69D 0.068(8) 0.024(5) 0.047(6) -0.008(5) 0.004(6) 0.002(6)
C70D 0.060(8) 0.027(6) 0.073(8) -0.021(6) 0.010(7) 0.008(6)
C1C 0.054(7) 0.027(6) 0.070(8) -0.002(6) -0.010(6) -0.002(6)
C2C 0.046(7) 0.044(7) 0.057(7) -0.010(6) 0.017(6) -0.015(6)
C3C 0.042(7) 0.066(8) 0.055(7) 0.008(7) 0.005(6) -0.002(7)
C4C 0.063(8) 0.070(9) 0.053(7) 0.019(7) 0.018(7) -0.002(7)
C5C 0.067(8) 0.047(7) 0.069(8) 0.032(7) 0.007(7) -0.007(7)
C6C 0.061(8) 0.031(6) 0.079(8) 0.003(6) 0.000(7) -0.001(6)
C7C 0.075(9) 0.024(6) 0.075(8) 0.000(6) -0.018(7) -0.009(6)
C8C 0.096(10) 0.012(5) 0.090(9) 0.008(6) 0.006(8) -0.002(6)
C9C 0.077(9) 0.033(6) 0.064(8) 0.017(6) -0.005(7) -0.001(6)
C10C 0.070(8) 0.046(7) 0.054(7) 0.016(6) -0.001(7) -0.014(7)
C11C 0.063(8) 0.052(7) 0.056(7) 0.012(6) -0.001(7) 0.007(7)
C12C 0.049(7) 0.059(8) 0.063(8) 0.018(7) -0.003(6) 0.001(7)
C13C 0.043(7) 0.047(7) 0.065(8) 0.008(6) -0.014(6) 0.014(6)
C14C 0.063(8) 0.030(6) 0.065(8) 0.006(6) -0.004(7) 0.017(6)
C15C 0.055(8) 0.035(7) 0.081(9) 0.002(7) 0.000(7) 0.018(6)
C16C 0.050(7) 0.054(7) 0.058(7) -0.011(7) 0.002(6) 0.014(6)
C17C 0.036(6) 0.058(8) 0.058(7) 0.006(7) -0.004(6) 0.004(6)
C18C 0.035(6) 0.041(6) 0.061(7) 0.008(6) -0.011(6) 0.001(5)
C19C 0.035(6) 0.065(8) 0.062(7) -0.009(7) -0.005(6) -0.001(6)
C20C 0.038(6) 0.058(7) 0.043(6) -0.006(6) 0.004(5) -0.013(6)
C21C 0.044(7) 0.053(7) 0.054(7) -0.009(6) -0.011(6) -0.016(6)
C22C 0.039(7) 0.062(8) 0.065(8) -0.007(7) 0.003(6) -0.010(6)
C23C 0.044(7) 0.073(8) 0.043(7) 0.009(6) 0.001(6) 0.000(7)
C24C 0.020(5) 0.079(8) 0.052(7) -0.005(7) 0.008(5) 0.000(6)
C25C 0.040(7) 0.077(9) 0.063(8) -0.016(8) 0.012(6) 0.013(7)
C26C 0.052(7) 0.058(8) 0.051(7) -0.006(6) 0.008(6) 0.009(7)
C27C 0.073(8) 0.037(6) 0.044(6) -0.012(6) 0.009(6) 0.002(6)
C28C 0.066(8) 0.046(7) 0.070(8) -0.010(7) 0.007(7) 0.020(7)
C29C 0.071(8) 0.026(6) 0.058(7) -0.010(5) -0.006(7) -0.007(6)
C30C 0.067(8) 0.045(7) 0.051(7) -0.007(6) -0.004(6) -0.007(6)
C31C 0.045(7) 0.059(8) 0.051(7) -0.015(6) -0.008(6) 0.002(6)
C32C 0.041(7) 0.062(8) 0.049(7) -0.005(6) -0.017(6) -0.010(6)
C33C 0.041(6) 0.036(6) 0.056(7) 0.005(6) -0.010(6) -0.012(5)
C34C 0.054(7) 0.029(6) 0.064(8) -0.006(6) -0.004(6) -0.001(6)
C35C 0.018(5) 0.047(7) 0.068(7) -0.002(6) -0.009(5) 0.004(5)
C36C 0.013(4) 0.067(8) 0.060(7) 0.000(6) -0.001(5) -0.003(5)
C37C 0.040(6) 0.044(7) 0.056(7) 0.014(6) 0.004(6) 0.008(6)
C38C 0.058(8) 0.029(6) 0.062(7) -0.004(6) 0.019(6) 0.014(6)
C39C 0.063(8) 0.026(6) 0.074(8) 0.004(6) 0.012(7) 0.014(6)
C40C 0.048(7) 0.036(7) 0.077(9) 0.006(7) 0.005(7) 0.007(6)
C41C 0.047(7) 0.052(7) 0.063(8) 0.010(7) 0.006(6) 0.005(6)
C42C 0.052(7) 0.069(8) 0.040(6) 0.024(6) -0.001(6) 0.002(7)
C43C 0.047(7) 0.072(9) 0.046(7) 0.020(7) -0.007(6) -0.006(7)
C44C 0.053(7) 0.074(8) 0.043(7) 0.011(6) 0.003(6) -0.012(7)
C45C 0.056(7) 0.047(7) 0.057(8) 0.010(6) -0.015(6) -0.009(6)
C46C 0.061(8) 0.037(6) 0.064(8) 0.017(6) -0.011(7) 0.005(6)
C47C 0.062(8) 0.024(6) 0.083(9) 0.010(6) 0.001(7) 0.013(6)
C48C 0.061(8) 0.039(7) 0.090(9) 0.007(7) 0.006(8) 0.009(7)
C49C 0.061(8) 0.054(8) 0.074(8) 0.017(7) 0.006(7) -0.006(7)
C50C 0.072(9) 0.045(7) 0.075(9) 0.008(7) -0.005(8) -0.004(7)
C51C 0.061(8) 0.051(7) 0.064(8) 0.007(7) 0.004(7) -0.006(7)
C52C 0.055(8) 0.064(8) 0.052(7) 0.024(7) 0.009(6) -0.005(7)
C53C 0.025(6) 0.076(9) 0.048(6) -0.009(6) 0.017(5) -0.002(6)
C54C 0.042(7) 0.063(8) 0.065(8) 0.015(7) 0.006(6) -0.014(7)
C55C 0.043(7) 0.042(7) 0.067(8) -0.001(6) 0.005(6) -0.017(6)
C56C 0.061(8) 0.037(7) 0.072(8) -0.008(7) 0.010(7) -0.002(6)
C57C 0.070(8) 0.029(6) 0.072(8) -0.007(6) 0.008(7) -0.003(6)
C58C 0.082(9) 0.015(5) 0.078(8) -0.017(6) 0.014(7) 0.003(6)
C59C 0.069(8) 0.023(5) 0.059(7) -0.008(5) 0.009(7) 0.001(6)
C60C 0.062(8) 0.037(6) 0.069(8) -0.010(6) 0.016(7) -0.005(6)
C61C 0.074(8) 0.040(6) 0.046(7) -0.009(6) 0.005(6) -0.003(7)
C62C 0.071(8) 0.030(6) 0.047(7) -0.016(5) 0.002(6) -0.005(6)
C63C 0.052(7) 0.060(8) 0.049(7) 0.012(6) -0.008(6) -0.015(7)
C64C 0.067(8) 0.075(9) 0.040(6) 0.003(7) 0.000(6) -0.014(8)
C65C 0.055(7) 0.075(9) 0.036(6) 0.005(6) -0.002(6) -0.011(7)
C66C 0.048(7) 0.076(9) 0.047(7) 0.004(7) 0.006(6) 0.000(7)
C67C 0.054(7) 0.082(9) 0.035(6) -0.002(6) 0.015(6) 0.009(7)
C68C 0.040(6) 0.085(9) 0.038(6) 0.006(6) 0.002(6) -0.006(7)
C69C 0.045(7) 0.058(8) 0.056(7) -0.013(6) 0.011(6) 0.003(6)
C70C 0.049(7) 0.068(8) 0.046(7) 0.005(7) 0.020(6) 0.002(7)

loop_
_atom_type_symbol
_atom_type_description
_atom_type_scat_dispersion_real
_atom_type_scat_dispersion_imag
_atom_type_scat_source
C C 0.0140 0.0070 'International Tables Vol C Tables 4.2.6.8 and 6.1.1.4'
H H 0.0000 0.0000 'International Tables Vol C Tables 4.2.6.8 and 6.1.1.4'
O O 0.0390 0.0250 'International Tables Vol C Tables 4.2.6.8 and 6.1.1.4'
P P 0.2540 0.3350 'International Tables Vol C Tables 4.2.6.8 and 6.1.1.4'
S S 0.2920 0.4250 'International Tables Vol C Tables 4.2.6.8 and 6.1.1.4'

loop_
_geom_angle_atom_site_label_1
_geom_angle_atom_site_label_2
_geom_angle_atom_site_label_3
_geom_angle
_geom_angle_site_symmetry_1
_geom_angle_site_symmetry_3
C2B O1B C14B 120.9(12) . .
C1B P1B S1B 119.8(6) . .
C1B P1B C7B 97.4(7) . .
C1B P1B C13B 96.1(7) . .
C7B P1B S1B 119.7(5) . .
C7B P1B C13B 96.0(7) . .
C13B P1B S1B 122.0(5) . .
C2B C1B P1B 116.8(12) . .
C6B C1B P1B 120.9(13) . .
C6B C1B C2B 122.1(15) . .
O1B C2B C1B 121.5(15) . .
O1B C2B C3B 121.7(16) . .
C3B C2B C1B 116.8(15) . .
C8B O2B C6B 115.0(11) . .
C18B O3B C12B 119.8(11) . .
C2B C3B H3B 120.3 . .
C2B C3B C4B 119.4(16) . .
C4B C3B H3B 120.3 . .
C3B C4B H4B 119.3 . .
C5B C4B C3B 121.5(15) . .
C5B C4B H4B 119.3 . .
C4B C5B H5B 121.1 . .
C6B C5B C4B 117.8(16) . .
C6B C5B H5B 121.1 . .
C1B C6B O2B 121.7(14) . .
C1B C6B C5B 121.1(16) . .
C5B C6B O2B 117.1(14) . .
C8B C7B P1B 115.1(10) . .
C12B C7B P1B 121.9(11) . .
C12B C7B C8B 121.8(12) . .
O2B C8B C7B 124.4(12) . .
C9B C8B O2B 119.3(13) . .
C9B C8B C7B 116.1(13) . .
C8B C9B H9B 120.3 . .
C10B C9B C8B 119.3(15) . .
C10B C9B H9B 120.3 . .
C9B C10B H10B 119.0 . .
C9B C10B C11B 122.0(14) . .
C11B C10B H10B 119.0 . .
C10B C11B H11B 119.7 . .
C12B C11B C10B 120.6(14) . .
C12B C11B H11B 119.7 . .
C7B C12B O3B 120.2(13) . .
C11B C12B O3B 121.7(13) . .
C11B C12B C7B 118.0(13) . .
C14B C13B P1B 119.9(11) . .
C14B C13B C18B 123.9(15) . .
C18B C13B P1B 116.2(12) . .
C13B C14B O1B 119.9(14) . .
C13B C14B C15B 121.8(14) . .
C15B C14B O1B 117.8(14) . .
C14B C15B H15B 121.6 . .
C14B C15B C16B 116.8(16) . .
C16B C15B H15B 121.6 . .
C15B C16B H16B 120.1 . .
C15B C16B C17B 119.7(17) . .
C17B C16B H16B 120.1 . .
C16B C17B H17B 119.9 . .
C18B C17B C16B 120.1(16) . .
C18B C17B H17B 119.9 . .
C13B C18B O3B 125.4(15) . .
C13B C18B C17B 117.1(15) . .
C17B C18B O3B 117.1(14) . .
S1E C1E S2E 177.8(14) . .
C1A P1A S1A 120.6(6) . .
C1A P1A C12A 96.1(7) . .
C7A P1A S1A 119.4(5) . .
C7A P1A C1A 98.0(7) . .
C7A P1A C12A 96.4(7) . .
C12A P1A S1A 120.7(6) . .
C2A O1A C17A 117.9(11) . .
C2A C1A P1A 120.8(12) . .
C2A C1A C6A 122.2(14) . .
C6A C1A P1A 116.8(11) . .
C6A O2A C8A 117.6(11) . .
O1A C2A C3A 119.4(13) . .
C1A C2A O1A 121.3(13) . .
C1A C2A C3A 119.3(14) . .
C2A C3A H3A 120.5 . .
C4A C3A C2A 119.1(16) . .
C4A C3A H3A 120.5 . .
C11A O3A C13A 117.5(11) . .
C3A C4A H4A 118.1 . .
C3A C4A C5A 123.7(16) . .
C5A C4A H4A 118.1 . .
C4A C5A H5A 121.2 . .
C4A C5A C6A 117.7(15) . .
C6A C5A H5A 121.2 . .
C1A C6A C5A 117.2(13) . .
O2A C6A C1A 122.5(13) . .
O2A C6A C5A 120.3(14) . .
C8A C7A P1A 119.1(11) . .
C8A C7A C11A 121.0(14) . .
C11A C7A P1A 119.5(11) . .
C7A C8A O2A 120.7(13) . .
C7A C8A C04T 120.0(13) . .
C04T C8A O2A 119.2(13) . .
C10A C9A H9A 119.3 . .
C04T C9A H9A 119.3 . .
C04T C9A C10A 121.3(14) . .
C9A C10A H10A 121.0 . .
C11A C10A C9A 118.1(14) . .
C11A C10A H10A 121.0 . .
O3A C11A C7A 122.1(13) . .
O3A C11A C10A 118.4(13) . .
C7A C11A C10A 119.4(13) . .
C13A C12A P1A 119.9(13) . .
C13A C12A C17A 120.4(15) . .
C17A C12A P1A 119.5(12) . .
O3A C13A C14A 118.8(14) . .
C12A C13A O3A 121.2(14) . .
C12A C13A C14A 119.9(15) . .
C13A C14A H14A 120.9 . .
C15A C14A C13A 118.3(15) . .
C15A C14A H14A 120.9 . .
C14A C15A H15A 119.8 . .
C14A C15A C16A 120.4(15) . .
C16A C15A H15A 119.8 . .
C15A C16A H16A 120.8 . .
C17A C16A C15A 118.4(15) . .
C17A C16A H16A 120.8 . .
C12A C17A O1A 120.8(13) . .
C16A C17A O1A 117.4(14) . .
C16A C17A C12A 121.8(15) . .
C8A C04T H04T 120.3 . .
C9A C04T C8A 119.4(14) . .
C9A C04T H04T 120.3 . .
S1F C1F S2F 177.0(12) . .
C2D C1D C6D 120.4(15) . .
C2D C1D C21D 123.3(16) . .
C6D C1D C21D 105.3(14) . .
C1D C2D C3D 121.7(15) . .
C1D C2D C69D 117.0(15) . .
C3D C2D C69D 107.1(14) . .
C4D C3D C2D 120.5(14) . .
C4D C3D C68D 118.4(13) . .
C68D C3D C2D 109.4(16) . .
C3D C4D C5D 118.2(14) . .
C3D C4D C60D 121.6(14) . .
C60D C4D C5D 106.7(14) . .
C6D C5D C4D 118.9(15) . .
C6D C5D C10D 122.6(15) . .
C10D C5D C4D 106.6(13) . .
C5D C6D C1D 120.1(15) . .
C5D C6D C7D 117.7(15) . .
C7D C6D C1D 109.4(15) . .
C8D C7D C6D 122.2(16) . .
C8D C7D C20D 119.5(15) . .
C20D C7D C6D 106.7(15) . .
C7D C8D C9D 116.5(15) . .
C17D C8D C7D 117.3(16) . .
C17D C8D C9D 121.7(15) . .
C10D C9D C8D 121.8(14) . .
C10D C9D C14D 116.5(15) . .
C14D C9D C8D 112.6(15) . .
C9D C10D C5D 118.7(15) . .
C9D C10D C11D 122.3(15) . .
C11D C10D C5D 109.0(14) . .
C10D C11D C12D 121.2(14) . .
C10D C11D C60D 109.4(14) . .
C60D C11D C12D 120.0(15) . .
C13D C12D C11D 113.1(15) . .
C45D C12D C11D 119.6(14) . .
C45D C12D C13D 120.5(16) . .
C12D C13D C42D 120.3(15) . .
C14D C13D C12D 125.5(15) . .
C14D C13D C42D 107.9(16) . .
C13D C14D C9D 119.6(16) . .
C13D C14D C15D 109.4(16) . .
C15D C14D C9D 124.0(16) . .
C14D C15D C41D 107.9(16) . .
C16D C15D C14D 120.0(16) . .
C16D C15D C41D 120.1(17) . .
C15D C16D C17D 118.7(16) . .
C15D C16D C28D 120.6(17) . .
C17D C16D C28D 110.1(16) . .
C8D C17D C16D 122.4(17) . .
C8D C17D C18D 119.8(15) . .
C16D C17D C18D 108.1(16) . .
C17D C18D C27D 107.4(15) . .
C19D C18D C17D 123.0(16) . .
C19D C18D C27D 120.6(16) . .
C18D C19D C20D 115.9(17) . .
C18D C19D C24D 119.2(15) . .
C20D C19D C24D 117.9(15) . .
C19D C20D C7D 121.4(17) . .
C19D C20D C21D 121.3(16) . .
C21D C20D C7D 110.2(15) . .
C20D C21D C1D 108.4(14) . .
C22D C21D C1D 118.2(15) . .
C22D C21D C20D 122.1(16) . .
C21D C22D C23D 117.7(16) . .
C21D C22D C70D 120.7(15) . .
C23D C22D C70D 107.1(14) . .
C24D C23D C22D 123.7(17) . .
C24D C23D C62D 118.0(16) . .
C62D C23D C22D 107.3(15) . .
C23D C24D C19D 117.0(15) . .
C25D C24D C19D 118.2(15) . .
C25D C24D C23D 118.5(17) . .
C24D C25D C26D 121.6(17) . .
C24D C25D C64D 122.5(16) . .
C64D C25D C26D 108.9(15) . .
C27D C26D C25D 119.9(15) . .
C27D C26D C31D 118.1(14) . .
C31D C26D C25D 106.7(15) . .
C26D C27D C18D 119.7(15) . .
C26D C27D C28D 122.1(15) . .
C28D C27D C18D 107.5(15) . .
C27D C28D C16D 106.9(15) . .
C29D C28D C16D 118.4(17) . .
C29D C28D C27D 121.4(16) . .
C28D C29D C30D 116.4(15) . .
C28D C29D C40D 121.4(16) . .
C40D C29D C30D 110.4(14) . .
C31D C30D C29D 120.9(14) . .
C31D C30D C39D 119.1(14) . .
C39D C30D C29D 106.2(14) . .
C30D C31D C26D 120.9(14) . .
C30D C31D C32D 120.6(16) . .
C32D C31D C26D 109.2(15) . .
C31D C32D C33D 122.3(14) . .
C31D C32D C64D 109.1(14) . .
C33D C32D C64D 115.6(14) . .
C34D C33D C32D 115.5(15) . .
C52D C33D C32D 120.3(14) . .
C52D C33D C34D 112.4(15) . .
C33D C34D C35D 103.9(14) . .
C39D C34D C33D 121.8(15) . .
C39D C34D C35D 120.4(15) . .
C36D C35D C34D 118.2(15) . .
C51D C35D C34D 109.2(16) . .
C51D C35D C36D 119.5(16) . .
C35D C36D C49D 118.8(15) . .
C37D C36D C35D 121.8(14) . .
C37D C36D C49D 108.1(15) . .
C36D C37D C43D 106.6(13) . .
C38D C37D C36D 121.1(15) . .
C38D C37D C43D 120.3(14) . .
C37D C38D C39D 118.5(13) . .
C37D C38D C40D 122.4(16) . .
C40D C38D C39D 106.5(14) . .
C30D C39D C38D 108.9(14) . .
C34D C39D C30D 120.4(14) . .
C34D C39D C38D 119.9(13) . .
C29D C40D C38D 108.0(15) . .
C41D C40D C29D 120.7(14) . .
C41D C40D C38D 116.9(15) . .
C40D C41D C15D 118.7(15) . .
C40D C41D C42D 124.2(16) . .
C42D C41D C15D 105.0(14) . .
C13D C42D C43D 118.3(14) . .
C41D C42D C13D 109.7(14) . .
C41D C42D C43D 119.4(15) . .
C42D C43D C37D 116.8(14) . .
C44D C43D C37D 109.3(14) . .
C44D C43D C42D 118.7(14) . .
C43D C44D C45D 121.7(14) . .
C43D C44D C49D 108.6(15) . .
C49D C44D C45D 121.5(15) . .
C12D C45D C44D 119.1(15) . .
C12D C45D C46D 119.3(14) . .
C44D C45D C46D 112.9(15) . .
C47D C46D C45D 123.4(15) . .
C47D C46D C59D 108.6(15) . .
C59D C46D C45D 118.7(15) . .
C46D C47D C48D 123.0(16) . .
C46D C47D C57D 108.1(16) . .
C57D C47D C48D 121.0(17) . .
C49D C48D C47D 111.3(16) . .
C49D C48D C50D 121.7(14) . .
C50D C48D C47D 115.5(14) . .
C44D C49D C36D 107.4(15) . .
C48D C49D C36D 119.3(16) . .
C48D C49D C44D 126.2(16) . .
C51D C50D C48D 114.3(14) . .
C55D C50D C48D 121.1(15) . .
C55D C50D C51D 121.2(17) . .
C35D C51D C50D 125.2(17) . .
C35D C51D C52D 108.4(15) . .
C52D C51D C50D 117.8(16) . .
C33D C52D C51D 106.1(15) . .
C33D C52D C53D 122.8(16) . .
C51D C52D C53D 121.6(15) . .
C54D C53D C52D 116.1(16) . .
C54D C53D C63D 118.4(15) . .
C63D C53D C52D 118.4(14) . .
C53D C54D C55D 122.8(16) . .
C53D C54D C65D 122.9(16) . .
C65D C54D C55D 105.6(14) . .
C50D C55D C54D 117.2(15) . .
C50D C55D C56D 121.9(16) . .
C56D C55D C54D 107.6(14) . .
C57D C56D C55D 117.5(16) . .
C66D C56D C55D 108.5(15) . .
C66D C56D C57D 123.3(15) . .
C47D C57D C56D 122.3(16) . .
C47D C57D C58D 111.8(15) . .
C56D C57D C58D 114.2(14) . .
C59D C58D C57D 101.0(13) . .
C68D C58D C57D 122.4(16) . .
C68D C58D C59D 124.1(14) . .
C46D C59D C58D 110.5(14) . .
C60D C59D C46D 121.2(15) . .
C60D C59D C58D 118.4(14) . .
C11D C60D C4D 108.3(15) . .
C59D C60D C4D 118.7(16) . .
C59D C60D C11D 120.8(16) . .
C65D C61D C62D 120.3(16) . .
C65D C61D C70D 119.2(17) . .
C70D C61D C62D 109.0(16) . .
C23D C62D C61D 108.6(15) . .
C63D C62D C23D 122.0(16) . .
C63D C62D C61D 120.0(16) . .
C62D C63D C53D 120.2(14) . .
C64D C63D C53D 119.6(15) . .
C64D C63D C62D 116.3(16) . .
C25D C64D C32D 105.9(14) . .
C63D C64D C25D 118.9(16) . .
C63D C64D C32D 123.0(15) . .
C54D C65D C66D 110.0(15) . .
C61D C65D C54D 118.0(14) . .
C61D C65D C66D 120.6(16) . .
C56D C66D C65D 108.0(15) . .
C56D C66D C67D 119.1(16) . .
C67D C66D C65D 118.9(15) . .
C66D C67D C69D 119.5(15) . .
C68D C67D C66D 118.8(14) . .
C68D C67D C69D 109.9(14) . .
C58D C68D C3D 118.7(15) . .
C58D C68D C67D 122.1(15) . .
C67D C68D C3D 107.0(14) . .
C67D C69D C2D 106.6(14) . .
C70D C69D C2D 122.6(15) . .
C70D C69D C67D 119.2(15) . .
C61D C70D C22D 108.0(15) . .
C69D C70D C22D 118.0(15) . .
C69D C70D C61D 122.5(16) . .
C6C C1C C2C 119.9(15) . .
C34C C1C C2C 118.5(14) . .
C34C C1C C6C 111.5(15) . .
C1C C2C C36C 118.8(14) . .
C3C C2C C1C 118.0(16) . .
C3C C2C C36C 110.3(14) . .
C2C C3C C70C 104.6(15) . .
C4C C3C C2C 123.5(18) . .
C4C C3C C70C 121.1(18) . .
C3C C4C C5C 119.6(17) . .
C3C C4C C66C 121.7(19) . .
C66C C4C C5C 105.1(16) . .
C6C C5C C4C 117.7(16) . .
C6C C5C C10C 119.0(17) . .
C10C C5C C4C 110.7(17) . .
C1C C6C C7C 105.6(15) . .
C5C C6C C1C 121.2(16) . .
C5C C6C C7C 119.5(16) . .
C8C C7C C6C 118.1(17) . .
C8C C7C C29C 122.5(18) . .
C29C C7C C6C 108.1(15) . .
C7C C8C C9C 123.0(19) . .
C7C C8C C28C 113.1(17) . .
C9C C8C C28C 109.6(17) . .
C8C C9C C14C 109.2(15) . .
C10C C9C C8C 118.5(18) . .
C10C C9C C14C 120.3(16) . .
C5C C10C C11C 107.2(17) . .
C9C C10C C5C 121.9(17) . .
C9C C10C C11C 118.9(16) . .
C12C C11C C10C 118.2(16) . .
C12C C11C C66C 122.6(17) . .
C66C C11C C10C 106.9(16) . .
C11C C12C C13C 123.5(18) . .
C11C C12C C63C 118.8(16) . .
C13C C12C C63C 106.3(15) . .
C12C C13C C18C 109.0(15) . .
C14C C13C C12C 121.1(17) . .
C14C C13C C18C 118.3(16) . .
C13C C14C C9C 118.0(16) . .
C13C C14C C15C 124.3(16) . .
C15C C14C C9C 104.8(15) . .
C14C C15C C16C 119.2(16) . .
C14C C15C C28C 112.0(16) . .
C16C C15C C28C 118.9(16) . .
C15C C16C C17C 118.1(15) . .
C25C C16C C15C 116.4(17) . .
C25C C16C C17C 119.9(17) . .
C18C C17C C16C 118.0(15) . .
C18C C17C C22C 117.3(15) . .
C22C C17C C16C 115.3(14) . .
C17C C18C C13C 121.3(15) . .
C19C C18C C13C 110.5(14) . .
C19C C18C C17C 120.5(15) . .
C18C C19C C63C 105.4(15) . .
C20C C19C C18C 121.1(15) . .
C20C C19C C63C 123.0(15) . .
C19C C20C C21C 119.7(16) . .
C19C C20C C62C 118.8(14) . .
C21C C20C C62C 116.7(15) . .
C20C C21C C22C 121.5(16) . .
C20C C21C C55C 124.2(16) . .
C22C C21C C55C 103.7(14) . .
C21C C22C C17C 117.6(15) . .
C23C C22C C17C 122.5(16) . .
C23C C22C C21C 113.2(17) . .
C22C C23C C54C 106.7(16) . .
C24C C23C C22C 124.1(17) . .
C24C C23C C54C 117.7(15) . .
C23C C24C C25C 115.1(14) . .
C23C C24C C53C 123.0(16) . .
C53C C24C C25C 109.4(15) . .
C16C C25C C24C 122.6(16) . .
C16C C25C C26C 123.6(18) . .
C26C C25C C24C 102.9(15) . .
C25C C26C C27C 119.1(16) . .
C25C C26C C67C 114.6(17) . .
C67C C26C C27C 118.7(15) . .
C26C C27C C30C 116.3(14) . .
C28C C27C C26C 116.7(17) . .
C28C C27C C30C 117.0(16) . .
C15C C28C C8C 104.2(15) . .
C27C C28C C8C 127.2(18) . .
C27C C28C C15C 123.1(18) . .
C7C C29C C34C 109.2(16) . .
C30C C29C C7C 123.0(17) . .
C30C C29C C34C 119.9(15) . .
C29C C30C C27C 116.3(15) . .
C29C C30C C31C 119.6(16) . .
C31C C30C C27C 118.9(15) . .
C30C C31C C32C 117.0(15) . .
C30C C31C C68C 122.4(15) . .
C32C C31C C68C 111.2(16) . .
C31C C32C C42C 106.1(14) . .
C33C C32C C31C 125.4(15) . .
C33C C32C C42C 117.7(14) . .
C32C C33C C34C 114.3(15) . .
C32C C33C C35C 120.9(13) . .
C35C C33C C34C 116.8(14) . .
C1C C34C C29C 105.6(14) . .
C1C C34C C33C 123.9(14) . .
C29C C34C C33C 121.4(15) . .
C36C C35C C33C 122.3(14) . .
C36C C35C C40C 111.6(15) . .
C40C C35C C33C 119.4(14) . .
C35C C36C C2C 119.2(14) . .
C35C C36C C37C 126.7(15) . .
C37C C36C C2C 105.6(12) . .
C36C C37C C70C 107.2(14) . .
C38C C37C C36C 118.1(14) . .
C38C C37C C70C 123.3(16) . .
C37C C38C C39C 116.2(16) . .
C37C C38C C59C 118.2(15) . .
C39C C38C C59C 119.0(15) . .
C38C C39C C40C 121.2(14) . .
C38C C39C C47C 122.9(17) . .
C40C C39C C47C 107.7(15) . .
C35C C40C C39C 123.2(16) . .
C35C C40C C41C 117.1(15) . .
C39C C40C C41C 110.3(15) . .
C40C C41C C46C 105.6(15) . .
C42C C41C C40C 126.7(16) . .
C42C C41C C46C 117.0(15) . .
C41C C42C C32C 117.7(14) . .
C41C C42C C43C 125.0(18) . .
C43C C42C C32C 106.1(15) . .
C42C C43C C68C 109.8(14) . .
C44C C43C C42C 117.6(18) . .
C44C C43C C68C 121.2(14) . .
C43C C44C C45C 121.6(16) . .
C43C C44C C52C 118.5(17) . .
C52C C44C C45C 107.0(15) . .
C46C C45C C44C 117.0(15) . .
C46C C45C C50C 120.2(16) . .
C50C C45C C44C 109.7(15) . .
C45C C46C C41C 121.6(16) . .
C45C C46C C47C 120.2(16) . .
C47C C46C C41C 106.7(14) . .
C46C C47C C39C 109.7(15) . .
C48C C47C C39C 116.6(16) . .
C48C C47C C46C 120.5(17) . .
C47C C48C C49C 117.6(18) . .
C47C C48C C58C 121.8(17) . .
C58C C48C C49C 107.1(17) . .
C50C C49C C48C 121.2(19) . .
C50C C49C C56C 120.9(18) . .
C56C C49C C48C 107.4(16) . .
C49C C50C C45C 120.3(18) . .
C49C C50C C51C 121.4(18) . .
C51C C50C C45C 105.6(16) . .
C50C C51C C52C 110.8(16) . .
C54C C51C C50C 119.9(17) . .
C54C C51C C52C 118.7(16) . .
C51C C52C C44C 106.8(16) . .
C53C C52C C44C 121.6(16) . .
C53C C52C C51C 119.4(16) . .
C24C C53C C67C 107.8(16) . .
C52C C53C C24C 120.0(16) . .
C52C C53C C67C 119.0(13) . .
C51C C54C C23C 121.1(17) . .
C51C C54C C55C 118.0(16) . .
C55C C54C C23C 108.3(15) . .
C54C C55C C21C 108.1(14) . .
C56C C55C C21C 117.4(15) . .
C56C C55C C54C 121.1(16) . .
C55C C56C C49C 118.6(16) . .
C57C C56C C49C 109.4(16) . .
C57C C56C C55C 120.5(17) . .
C56C C57C C58C 107.4(17) . .
C62C C57C C56C 123.8(16) . .
C62C C57C C58C 118.9(16) . .
C48C C58C C57C 108.6(16) . .
C59C C58C C48C 121.6(18) . .
C59C C58C C57C 120.9(17) . .
C58C C59C C38C 117.7(15) . .
C58C C59C C60C 117.2(17) . .
C60C C59C C38C 119.9(14) . .
C59C C60C C61C 118.5(15) . .
C59C C60C C69C 121.9(16) . .
C61C C60C C69C 109.4(15) . .
C60C C61C C64C 104.4(15) . .
C62C C61C C60C 123.9(16) . .
C62C C61C C64C 124.0(17) . .
C57C C62C C20C 117.3(14) . .
C61C C62C C20C 117.5(14) . .
C61C C62C C57C 118.0(17) . .
C12C C63C C19C 108.7(15) . .
C64C C63C C12C 120.1(15) . .
C64C C63C C19C 118.1(15) . .
C63C C64C C61C 118.2(15) . .
C63C C64C C65C 117.2(17) . .
C65C C64C C61C 111.5(16) . .
C66C C65C C64C 124.0(18) . .
C66C C65C C69C 120.0(16) . .
C69C C65C C64C 105.7(16) . .
C11C C66C C4C 110.2(16) . .
C65C C66C C4C 119.4(17) . .
C65C C66C C11C 117.2(16) . .
C26C C67C C53C 105.3(14) . .
C68C C67C C26C 125.1(16) . .
C68C C67C C53C 118.4(17) . .
C31C C68C C43C 106.7(13) . .
C67C C68C C31C 118.0(16) . .
C67C C68C C43C 121.2(17) . .
C65C C69C C60C 108.9(15) . .
C65C C69C C70C 120.5(16) . .
C70C C69C C60C 117.7(16) . .
C3C C70C C69C 117.2(16) . .
C37C C70C C3C 112.3(16) . .
C37C C70C C69C 118.9(16) . .

loop_
_geom_bond_atom_site_label_1
_geom_bond_atom_site_label_2
_geom_bond_distance
_geom_bond_site_symmetry_2
S1B P1B 1.939(5) .
O1B C2B 1.35(2) .
O1B C14B 1.414(18) .
P1B C1B 1.781(17) .
P1B C7B 1.797(13) .
P1B C13B 1.819(15) .
C1B C2B 1.46(2) .
C1B C6B 1.32(2) .
C2B C3B 1.38(2) .
O2B C6B 1.429(19) .
O2B C8B 1.395(18) .
O3B C12B 1.392(18) .
O3B C18B 1.384(19) .
C3B H3B 0.9500 .
C3B C4B 1.41(2) .
C4B H4B 0.9500 .
C4B C5B 1.40(2) .
C5B H5B 0.9500 .
C5B C6B 1.39(2) .
C7B C8B 1.42(2) .
C7B C12B 1.37(2) .
C8B C9B 1.39(2) .
C9B H9B 0.9500 .
C9B C10B 1.36(2) .
C10B H10B 0.9500 .
C10B C11B 1.37(2) .
C11B H11B 0.9500 .
C11B C12B 1.35(2) .
C13B C14B 1.35(2) .
C13B C18B 1.37(2) .
C14B C15B 1.37(2) .
C15B H15B 0.9500 .
C15B C16B 1.43(2) .
C16B H16B 0.9500 .
C16B C17B 1.44(3) .
C17B H17B 0.9500 .
C17B C18B 1.38(2) .
C1E S1E 1.53(2) .
C1E S2E 1.57(2) .
P1A S1A 1.946(6) .
P1A C1A 1.755(16) .
P1A C7A 1.752(16) .
P1A C12A 1.763(15) .
O1A C2A 1.384(18) .
O1A C17A 1.42(2) .
C1A C2A 1.35(2) .
C1A C6A 1.43(2) .
O2A C6A 1.347(18) .
O2A C8A 1.435(17) .
C2A C3A 1.43(2) .
C3A H3A 0.9500 .
C3A C4A 1.34(2) .
O3A C11A 1.363(18) .
O3A C13A 1.41(2) .
C4A H4A 0.9500 .
C4A C5A 1.40(2) .
C5A H5A 0.9500 .
C5A C6A 1.44(2) .
C7A C8A 1.37(2) .
C7A C11A 1.388(19) .
C8A C04T 1.42(2) .
C9A H9A 0.9500 .
C9A C10A 1.43(2) .
C9A C04T 1.36(2) .
C10A H10A 0.9500 .
C10A C11A 1.42(2) .
C12A C13A 1.37(2) .
C12A C17A 1.37(2) .
C13A C14A 1.42(2) .
C14A H14A 0.9500 .
C14A C15A 1.38(2) .
C15A H15A 0.9500 .
C15A C16A 1.44(2) .
C16A H16A 0.9500 .
C16A C17A 1.35(2) .
C04T H04T 0.9500 .
S1F C1F 1.48(2) .
C1F S2F 1.61(2) .
C1D C2D 1.37(2) .
C1D C6D 1.46(2) .
C1D C21D 1.48(2) .
C2D C3D 1.44(2) .
C2D C69D 1.46(3) .
C3D C4D 1.43(2) .
C3D C68D 1.44(2) .
C4D C5D 1.50(2) .
C4D C60D 1.44(2) .
C5D C6D 1.43(2) .
C5D C10D 1.45(2) .
C6D C7D 1.46(2) .
C7D C8D 1.42(2) .
C7D C20D 1.43(3) .
C8D C9D 1.51(2) .
C8D C17D 1.40(2) .
C9D C10D 1.39(2) .
C9D C14D 1.45(2) .
C10D C11D 1.41(2) .
C11D C12D 1.45(2) .
C11D C60D 1.44(2) .
C12D C13D 1.42(2) .
C12D C45D 1.42(2) .
C13D C14D 1.37(3) .
C13D C42D 1.46(2) .
C14D C15D 1.44(3) .
C15D C16D 1.41(3) .
C15D C41D 1.48(2) .
C16D C17D 1.42(2) .
C16D C28D 1.44(3) .
C17D C18D 1.42(2) .
C18D C19D 1.39(2) .
C18D C27D 1.49(2) .
C19D C20D 1.43(2) .
C19D C24D 1.50(3) .
C20D C21D 1.43(2) .
C21D C22D 1.35(2) .
C22D C23D 1.48(2) .
C22D C70D 1.51(3) .
C23D C24D 1.39(2) .
C23D C62D 1.47(3) .
C24D C25D 1.39(2) .
C25D C26D 1.47(2) .
C25D C64D 1.44(3) .
C26D C27D 1.36(2) .
C26D C31D 1.46(2) .
C27D C28D 1.43(2) .
C28D C29D 1.42(2) .
C29D C30D 1.46(2) .
C29D C40D 1.44(2) .
C30D C31D 1.39(2) .
C30D C39D 1.45(2) .
C31D C32D 1.39(2) .
C32D C33D 1.48(2) .
C32D C64D 1.49(2) .
C33D C34D 1.43(2) .
C33D C52D 1.38(2) .
C34D C35D 1.45(2) .
C34D C39D 1.41(2) .
C35D C36D 1.43(3) .
C35D C51D 1.40(2) .
C36D C37D 1.42(2) .
C36D C49D 1.49(2) .
C37D C38D 1.39(2) .
C37D C43D 1.48(2) .
C38D C39D 1.49(2) .
C38D C40D 1.46(2) .
C40D C41D 1.39(2) .
C41D C42D 1.42(2) .
C42D C43D 1.47(2) .
C43D C44D 1.41(2) .
C44D C45D 1.45(2) .
C44D C49D 1.43(2) .
C45D C46D 1.48(2) .
C46D C47D 1.38(3) .
C46D C59D 1.45(2) .
C47D C48D 1.50(2) .
C47D C57D 1.41(2) .
C48D C49D 1.42(2) .
C48D C50D 1.48(2) .
C50D C51D 1.45(2) .
C50D C55D 1.42(2) .
C51D C52D 1.44(2) .
C52D C53D 1.47(2) .
C53D C54D 1.41(2) .
C53D C63D 1.43(2) .
C54D C55D 1.48(3) .
C54D C65D 1.44(2) .
C55D C56D 1.47(2) .
C56D C57D 1.44(2) .
C56D C66D 1.41(2) .
C57D C58D 1.49(2) .
C58D C59D 1.47(2) .
C58D C68D 1.34(2) .
C59D C60D 1.37(2) .
C61D C62D 1.47(3) .
C61D C65D 1.39(2) .
C61D C70D 1.43(2) .
C62D C63D 1.41(2) .
C63D C64D 1.41(2) .
C65D C66D 1.45(2) .
C66D C67D 1.43(2) .
C67D C68D 1.42(3) .
C67D C69D 1.44(2) .
C69D C70D 1.37(2) .
C1C C2C 1.43(2) .
C1C C6C 1.43(2) .
C1C C34C 1.42(2) .
C2C C3C 1.43(2) .
C2C C36C 1.52(2) .
C3C C4C 1.34(3) .
C3C C70C 1.45(3) .
C4C C5C 1.50(3) .
C4C C66C 1.46(3) .
C5C C6C 1.40(3) .
C5C C10C 1.42(3) .
C6C C7C 1.45(3) .
C7C C8C 1.38(3) .
C7C C29C 1.43(2) .
C8C C9C 1.39(3) .
C8C C28C 1.53(3) .
C9C C10C 1.38(3) .
C9C C14C 1.56(3) .
C10C C11C 1.51(2) .
C11C C12C 1.39(3) .
C11C C66C 1.46(2) .
C12C C13C 1.43(2) .
C12C C63C 1.47(3) .
C13C C14C 1.36(2) .
C13C C18C 1.46(2) .
C14C C15C 1.42(3) .
C15C C16C 1.43(3) .
C15C C28C 1.49(3) .
C16C C17C 1.51(2) .
C16C C25C 1.36(3) .
C17C C18C 1.42(2) .
C17C C22C 1.44(2) .
C18C C19C 1.42(2) .
C19C C20C 1.33(3) .
C19C C63C 1.50(2) .
C20C C21C 1.37(2) .
C20C C62C 1.56(2) .
C21C C22C 1.43(2) .
C21C C55C 1.50(2) .
C22C C23C 1.40(2) .
C23C C24C 1.36(2) .
C23C C54C 1.45(3) .
C24C C25C 1.54(3) .
C24C C53C 1.43(2) .
C25C C26C 1.43(3) .
C26C C27C 1.48(2) .
C26C C67C 1.44(2) .
C27C C28C 1.32(2) .
C27C C30C 1.52(3) .
C29C C30C 1.42(2) .
C29C C34C 1.45(2) .
C30C C31C 1.43(2) .
C31C C32C 1.45(2) .
C31C C68C 1.45(2) .
C32C C33C 1.41(2) .
C32C C42C 1.54(2) .
C33C C34C 1.45(2) .
C33C C35C 1.44(2) .
C35C C36C 1.40(2) .
C35C C40C 1.42(2) .
C36C C37C 1.44(2) .
C37C C38C 1.41(2) .
C37C C70C 1.45(2) .
C38C C39C 1.42(2) .
C38C C59C 1.46(2) .
C39C C40C 1.42(2) .
C39C C47C 1.44(2) .
C40C C41C 1.45(2) .
C41C C42C 1.28(3) .
C41C C46C 1.51(2) .
C42C C43C 1.46(2) .
C43C C44C 1.36(3) .
C43C C68C 1.47(3) .
C44C C45C 1.48(3) .
C44C C52C 1.47(3) .
C45C C46C 1.36(2) .
C45C C50C 1.46(2) .
C46C C47C 1.43(2) .
C47C C48C 1.41(3) .
C48C C49C 1.48(3) .
C48C C58C 1.43(3) .
C49C C50C 1.33(3) .
C49C C56C 1.45(3) .
C50C C51C 1.46(3) .
C51C C52C 1.46(3) .
C51C C54C 1.41(3) .
C52C C53C 1.38(3) .
C53C C67C 1.50(3) .
C54C C55C 1.44(3) .
C55C C56C 1.42(2) .
C56C C57C 1.42(2) .
C57C C58C 1.47(3) .
C57C C62C 1.42(2) .
C58C C59C 1.41(2) .
C59C C60C 1.43(3) .
C60C C61C 1.45(3) .
C60C C69C 1.47(2) .
C61C C62C 1.36(2) .
C61C C64C 1.46(3) .
C63C C64C 1.43(3) .
C64C C65C 1.45(2) .
C65C C66C 1.38(3) .
C65C C69C 1.42(2) .
C67C C68C 1.36(2) .
C69C C70C 1.46(2) .

loop_
_geom_torsion_atom_site_label_1
_geom_torsion_atom_site_label_2
_geom_torsion_atom_site_label_3
_geom_torsion_atom_site_label_4
_geom_torsion
_geom_torsion_site_symmetry_1
_geom_torsion_site_symmetry_2
_geom_torsion_site_symmetry_3
_geom_torsion_site_symmetry_4
S1B P1B C1B C2B -94.1(12) . . . .
S1B P1B C1B C6B 90.9(13) . . . .
S1B P1B C7B C8B -95.9(10) . . . .
S1B P1B C7B C12B 96.3(12) . . . .
S1B P1B C13B C14B 88.6(12) . . . .
S1B P1B C13B C18B -92.3(12) . . . .
O1B C2B C3B C4B -175.5(13) . . . .
O1B C14B C15B C16B 174.0(13) . . . .
P1B C1B C2B O1B -6.8(19) . . . .
P1B C1B C2B C3B 173.8(11) . . . .
P1B C1B C6B O2B 7(2) . . . .
P1B C1B C6B C5B -177.6(11) . . . .
P1B C7B C8B O2B -0.4(17) . . . .
P1B C7B C8B C9B 174.7(10) . . . .
P1B C7B C12B O3B 5.6(19) . . . .
P1B C7B C12B C11B -176.8(11) . . . .
P1B C13B C14B O1B 12.2(18) . . . .
P1B C13B C14B C15B -175.9(11) . . . .
P1B C13B C18B O3B -14(2) . . . .
P1B C13B C18B C17B 174.1(11) . . . .
C1B P1B C7B C8B 34.9(12) . . . .
C1B P1B C7B C12B -132.9(12) . . . .
C1B P1B C13B C14B -42.4(13) . . . .
C1B P1B C13B C18B 136.6(12) . . . .
C1B C2B C3B C4B 4(2) . . . .
C2B O1B C14B C13B 33(2) . . . .
C2B O1B C14B C15B -139.1(14) . . . .
C2B C1B C6B O2B -167.5(14) . . . .
C2B C1B C6B C5B 8(2) . . . .
C2B C3B C4B C5B 7(2) . . . .
O2B C8B C9B C10B -175.6(14) . . . .
C3B C4B C5B C6B -10(2) . . . .
C4B C5B C6B C1B 3(2) . . . .
C4B C5B C6B O2B 178.5(12) . . . .
C6B C1B C2B O1B 168.2(14) . . . .
C6B C1B C2B C3B -11(2) . . . .
C6B O2B C8B C7B -40.9(18) . . . .
C6B O2B C8B C9B 144.2(13) . . . .
C7B P1B C1B C2B 135.3(12) . . . .
C7B P1B C1B C6B -39.8(15) . . . .
C7B P1B C13B C14B -140.6(12) . . . .
C7B P1B C13B C18B 38.5(12) . . . .
C7B C8B C9B C10B 9(2) . . . .
C8B O2B C6B C1B 37.3(19) . . . .
C8B O2B C6B C5B -138.0(13) . . . .
C8B C7B C12B O3B -161.4(12) . . . .
C8B C7B C12B C11B 16(2) . . . .
C8B C9B C10B C11B 0(2) . . . .
C9B C10B C11B C12B -2(2) . . . .
C10B C11B C12B O3B 171.1(14) . . . .
C10B C11B C12B C7B -6(2) . . . .
C12B O3B C18B C13B -28(2) . . . .
C12B O3B C18B C17B 144.8(13) . . . .
C12B C7B C8B O2B 167.4(13) . . . .
C12B C7B C8B C9B -17.5(19) . . . .
C13B P1B C1B C2B 38.4(13) . . . .
C13B P1B C1B C6B -136.6(14) . . . .
C13B P1B C7B C8B 131.8(10) . . . .
C13B P1B C7B C12B -36.0(13) . . . .
C13B C14B C15B C16B 2(2) . . . .
C14B O1B C2B C1B -36(2) . . . .
C14B O1B C2B C3B 143.3(14) . . . .
C14B C13B C18B O3B 165.4(14) . . . .
C14B C13B C18B C17B -7(2) . . . .
C14B C15B C16B C17B -7(2) . . . .
C15B C16B C17B C18B 5(2) . . . .
C16B C17B C18B O3B -171.3(13) . . . .
C16B C17B C18B C13B 2(2) . . . .
C18B O3B C12B C7B 31.9(19) . . . .
C18B O3B C12B C11B -145.6(15) . . . .
C18B C13B C14B O1B -166.7(13) . . . .
C18B C13B C14B C15B 5(2) . . . .
P1A C1A C2A O1A -7(2) . . . .
P1A C1A C2A C3A 175.9(11) . . . .
P1A C1A C6A O2A 5(2) . . . .
P1A C1A C6A C5A -177.0(12) . . . .
P1A C7A C8A O2A -7(2) . . . .
P1A C7A C8A C04T 176.0(12) . . . .
P1A C7A C11A O3A 4(2) . . . .
P1A C7A C11A C10A -179.1(11) . . . .
P1A C12A C13A O3A -8(2) . . . .
P1A C12A C13A C14A 174.9(12) . . . .
P1A C12A C17A O1A 9(2) . . . .
P1A C12A C17A C16A -174.7(13) . . . .
O1A C2A C3A C4A -174.2(14) . . . .
S1A P1A C1A C2A -92.7(13) . . . .
S1A P1A C1A C6A 92.6(13) . . . .
S1A P1A C7A C8A -92.2(13) . . . .
S1A P1A C7A C11A 94.5(12) . . . .
S1A P1A C12A C13A -91.9(14) . . . .
S1A P1A C12A C17A 92.4(13) . . . .
C1A P1A C7A C8A 39.8(14) . . . .
C1A P1A C7A C11A -133.4(12) . . . .
C1A P1A C12A C13A 136.8(14) . . . .
C1A P1A C12A C17A -38.9(14) . . . .
C1A C2A C3A C4A 3(2) . . . .
O2A C8A C04T C9A -170.7(14) . . . .
C2A O1A C17A C12A 34(2) . . . .
C2A O1A C17A C16A -142.9(15) . . . .
C2A C1A C6A O2A -169.2(15) . . . .
C2A C1A C6A C5A 8(2) . . . .
C2A C3A C4A C5A 5(3) . . . .
C3A C4A C5A C6A -6(3) . . . .
O3A C13A C14A C15A -175.2(14) . . . .
C4A C5A C6A C1A -1(2) . . . .
C4A C5A C6A O2A 177.0(15) . . . .
C6A C1A C2A O1A 167.5(14) . . . .
C6A C1A C2A C3A -10(2) . . . .
C6A O2A C8A C7A -36(2) . . . .
C6A O2A C8A C04T 140.1(15) . . . .
C7A P1A C1A C2A 136.0(14) . . . .
C7A P1A C1A C6A -38.6(13) . . . .
C7A P1A C12A C13A 38.0(14) . . . .
C7A P1A C12A C17A -137.7(13) . . . .
C7A C8A C04T C9A 6(2) . . . .
C8A O2A C6A C1A 37(2) . . . .
C8A O2A C6A C5A -140.3(15) . . . .
C8A C7A C11A O3A -168.9(14) . . . .
C8A C7A C11A C10A 8(2) . . . .
C9A C10A C11A O3A 176.9(14) . . . .
C9A C10A C11A C7A 0(2) . . . .
C10A C9A C04T C8A 2(2) . . . .
C11A O3A C13A C12A -35(2) . . . .
C11A O3A C13A C14A 142.3(14) . . . .
C11A C7A C8A O2A 165.6(14) . . . .
C11A C7A C8A C04T -11(2) . . . .
C12A P1A C1A C2A 38.6(14) . . . .
C12A P1A C1A C6A -136.0(13) . . . .
C12A P1A C7A C8A 136.9(13) . . . .
C12A P1A C7A C11A -36.3(13) . . . .
C12A C13A C14A C15A 2(2) . . . .
C13A O3A C11A C7A 37(2) . . . .
C13A O3A C11A C10A -139.7(14) . . . .
C13A C12A C17A O1A -166.9(14) . . . .
C13A C12A C17A C16A 10(2) . . . .
C13A C14A C15A C16A 5(2) . . . .
C14A C15A C16A C17A -5(2) . . . .
C15A C16A C17A O1A 174.2(13) . . . .
C15A C16A C17A C12A -2(2) . . . .
C17A O1A C2A C1A -35(2) . . . .
C17A O1A C2A C3A 142.2(14) . . . .
C17A C12A C13A O3A 167.9(14) . . . .
C17A C12A C13A C14A -9(2) . . . .
C04T C9A C10A C11A -5(2) . . . .
C1D C2D C3D C4D -3(2) . . . .
C1D C2D C3D C68D 139.4(16) . . . .
C1D C2D C69D C67D -142.4(13) . . . .
C1D C2D C69D C70D 0(2) . . . .
C1D C6D C7D C8D 142.9(15) . . . .
C1D C6D C7D C20D 0.0(17) . . . .
C1D C21D C22D C23D 139.9(15) . . . .
C1D C21D C22D C70D 5.6(18) . . . .
C2D C1D C6D C5D -3(2) . . . .
C2D C1D C6D C7D -143.8(15) . . . .
C2D C1D C21D C20D 141.6(15) . . . .
C2D C1D C21D C22D -3(2) . . . .
C2D C3D C4D C5D 1(2) . . . .
C2D C3D C4D C60D 136.7(17) . . . .
C2D C3D C68D C58D -143.0(15) . . . .
C2D C3D C68D C67D 0.1(16) . . . .
C2D C69D C70D C22D 2.3(19) . . . .
C2D C69D C70D C61D -136.6(16) . . . .
C3D C2D C69D C67D -1.7(16) . . . .
C3D C2D C69D C70D 141.0(13) . . . .
C3D C4D C5D C6D 0(2) . . . .
C3D C4D C5D C10D 143.3(15) . . . .
C3D C4D C60D C11D -141.3(16) . . . .
C3D C4D C60D C59D 1(3) . . . .
C4D C3D C68D C58D 0(2) . . . .
C4D C3D C68D C67D 143.5(14) . . . .
C4D C5D C6D C1D 1(2) . . . .
C4D C5D C6D C7D 138.9(15) . . . .
C4D C5D C10D C9D -147.9(14) . . . .
C4D C5D C10D C11D -1.5(18) . . . .
C5D C4D C60D C11D -1.5(18) . . . .
C5D C4D C60D C59D 141.2(15) . . . .
C5D C6D C7D C8D 1(2) . . . .
C5D C6D C7D C20D -141.7(14) . . . .
C5D C10D C11D C12D -145.8(14) . . . .
C5D C10D C11D C60D 0.6(19) . . . .
C6D C1D C2D C3D 4(2) . . . .
C6D C1D C2D C69D 138.6(15) . . . .
C6D C1D C21D C20D -2.3(16) . . . .
C6D C1D C21D C22D -146.8(13) . . . .
C6D C5D C10D C9D -6(2) . . . .
C6D C5D C10D C11D 140.6(15) . . . .
C6D C7D C8D C9D 1(2) . . . .
C6D C7D C8D C17D -155.9(15) . . . .
C6D C7D C20D C19D 149.2(14) . . . .
C6D C7D C20D C21D -1.5(17) . . . .
C7D C8D C9D C10D -6(2) . . . .
C7D C8D C9D C14D -151.7(14) . . . .
C7D C8D C17D C16D 156.9(15) . . . .
C7D C8D C17D C18D 15(2) . . . .
C7D C20D C21D C1D 2.4(16) . . . .
C7D C20D C21D C22D 145.2(14) . . . .
C8D C7D C20D C19D 5(2) . . . .
C8D C7D C20D C21D -145.5(15) . . . .
C8D C9D C10D C5D 8(2) . . . .
C8D C9D C10D C11D -133.6(16) . . . .
C8D C9D C14D C13D 138.2(15) . . . .
C8D C9D C14D C15D -9(2) . . . .
C8D C17D C18D C19D 0(2) . . . .
C8D C17D C18D C27D 147.1(15) . . . .
C9D C8D C17D C16D 1(2) . . . .
C9D C8D C17D C18D -140.5(16) . . . .
C9D C10D C11D C12D -1(2) . . . .
C9D C10D C11D C60D 145.6(16) . . . .
C9D C14D C15D C16D 9(3) . . . .
C9D C14D C15D C41D 151.6(15) . . . .
C10D C5D C6D C1D -136.3(16) . . . .
C10D C5D C6D C7D 1(2) . . . .
C10D C9D C14D C13D -10(2) . . . .
C10D C9D C14D C15D -156.9(16) . . . .
C10D C11D C12D C13D -10(2) . . . .
C10D C11D C12D C45D 141.1(16) . . . .
C10D C11D C60D C4D 0.6(19) . . . .
C10D C11D C60D C59D -141.2(17) . . . .
C11D C12D C13D C14D 12(2) . . . .
C11D C12D C13D C42D 160.8(13) . . . .
C11D C12D C45D C44D -149.9(14) . . . .
C11D C12D C45D C46D -5(2) . . . .
C12D C11D C60D C4D 147.5(15) . . . .
C12D C11D C60D C59D 6(2) . . . .
C12D C13D C14D C9D -2(3) . . . .
C12D C13D C14D C15D 149.4(16) . . . .
C12D C13D C42D C41D -150.8(14) . . . .
C12D C13D C42D C43D -9(2) . . . .
C12D C45D C46D C47D -135.4(17) . . . .
C12D C45D C46D C59D 7(2) . . . .
C13D C12D C45D C44D -1(2) . . . .
C13D C12D C45D C46D 144.7(15) . . . .
C13D C14D C15D C16D -141.3(16) . . . .
C13D C14D C15D C41D 1.4(19) . . . .
C13D C42D C43D C37D -135.0(14) . . . .
C13D C42D C43D C44D -1(2) . . . .
C14D C9D C10D C5D 152.7(15) . . . .
C14D C9D C10D C11D 11(2) . . . .
C14D C13D C42D C41D 2.9(17) . . . .
C14D C13D C42D C43D 144.7(14) . . . .
C14D C15D C16D C17D -3(3) . . . .
C14D C15D C16D C28D 138.5(17) . . . .
C14D C15D C41D C40D -143.6(15) . . . .
C14D C15D C41D C42D 0.4(18) . . . .
C15D C16D C17D C8D -2(2) . . . .
C15D C16D C17D C18D 143.4(16) . . . .
C15D C16D C28D C27D -142.1(16) . . . .
C15D C16D C28D C29D -1(2) . . . .
C15D C41D C42D C13D -2.0(17) . . . .
C15D C41D C42D C43D -143.2(14) . . . .
C16D C15D C41D C40D -1(2) . . . .
C16D C15D C41D C42D 143.1(16) . . . .
C16D C17D C18D C19D -146.7(15) . . . .
C16D C17D C18D C27D 0.4(17) . . . .
C16D C28D C29D C30D -137.8(15) . . . .
C16D C28D C29D C40D 2(2) . . . .
C17D C8D C9D C10D 149.9(16) . . . .
C17D C8D C9D C14D 4(2) . . . .
C17D C16D C28D C27D 2.0(19) . . . .
C17D C16D C28D C29D 143.6(16) . . . .
C17D C18D C19D C20D -12(2) . . . .
C17D C18D C19D C24D 137.7(16) . . . .
C17D C18D C27D C26D -144.3(15) . . . .
C17D C18D C27D C28D 0.9(18) . . . .
C18D C19D C20D C7D 10(2) . . . .
C18D C19D C20D C21D 157.1(14) . . . .
C18D C19D C24D C23D -152.4(15) . . . .
C18D C19D C24D C25D -1(2) . . . .
C18D C27D C28D C16D -1.7(18) . . . .
C18D C27D C28D C29D -141.9(16) . . . .
C19D C18D C27D C26D 4(2) . . . .
C19D C18D C27D C28D 148.9(15) . . . .
C19D C20D C21D C1D -148.3(15) . . . .
C19D C20D C21D C22D -6(2) . . . .
C19D C24D C25D C26D 8(2) . . . .
C19D C24D C25D C64D -139.3(16) . . . .
C20D C7D C8D C9D 139.4(15) . . . .
C20D C7D C8D C17D -18(2) . . . .
C20D C19D C24D C23D -3(2) . . . .
C20D C19D C24D C25D 148.7(15) . . . .
C20D C21D C22D C23D 1(2) . . . .
C20D C21D C22D C70D -133.7(15) . . . .
C21D C1D C2D C3D -134.8(16) . . . .
C21D C1D C2D C69D 0(2) . . . .
C21D C1D C6D C5D 142.1(14) . . . .
C21D C1D C6D C7D 1.4(17) . . . .
C21D C22D C23D C24D 3(2) . . . .
C21D C22D C23D C62D -139.8(15) . . . .
C21D C22D C70D C61D 138.9(14) . . . .
C21D C22D C70D C69D -5.5(18) . . . .
C22D C23D C24D C19D -2(2) . . . .
C22D C23D C24D C25D -153.5(16) . . . .
C22D C23D C62D C61D -0.7(19) . . . .
C22D C23D C62D C63D 145.5(15) . . . .
C23D C22D C70D C61D 0.5(16) . . . .
C23D C22D C70D C69D -143.9(13) . . . .
C23D C24D C25D C26D 159.4(16) . . . .
C23D C24D C25D C64D 12(2) . . . .
C23D C62D C63D C53D -141.5(17) . . . .
C23D C62D C63D C64D 16(2) . . . .
C24D C19D C20D C7D -140.9(15) . . . .
C24D C19D C20D C21D 7(2) . . . .
C24D C23D C62D C61D -146.2(16) . . . .
C24D C23D C62D C63D 0(3) . . . .
C24D C25D C26D C27D -10(2) . . . .
C24D C25D C26D C31D -147.6(16) . . . .
C24D C25D C64D C32D 148.7(16) . . . .
C24D C25D C64D C63D 5(2) . . . .
C25D C26D C27D C18D 4(2) . . . .
C25D C26D C27D C28D -136.3(17) . . . .
C25D C26D C31D C30D 142.9(16) . . . .
C25D C26D C31D C32D -3.9(18) . . . .
C26D C25D C64D C32D -2.4(18) . . . .
C26D C25D C64D C63D -146.1(15) . . . .
C26D C27D C28D C16D 142.4(16) . . . .
C26D C27D C28D C29D 2(3) . . . .
C26D C31D C32D C33D 141.8(15) . . . .
C26D C31D C32D C64D 2.4(18) . . . .
C27D C18D C19D C20D -155.3(14) . . . .
C27D C18D C19D C24D -5(2) . . . .
C27D C26D C31D C30D 4(2) . . . .
C27D C26D C31D C32D -142.5(14) . . . .
C27D C28D C29D C30D -2(2) . . . .
C27D C28D C29D C40D 137.3(17) . . . .
C28D C16D C17D C8D -147.1(16) . . . .
C28D C16D C17D C18D -1.5(18) . . . .
C28D C29D C30D C31D 3(2) . . . .
C28D C29D C30D C39D 142.9(14) . . . .
C28D C29D C40D C38D -140.6(16) . . . .
C28D C29D C40D C41D -2(2) . . . .
C29D C30D C31D C26D -4(2) . . . .
C29D C30D C31D C32D 138.8(16) . . . .
C29D C30D C39D C34D -143.9(15) . . . .
C29D C30D C39D C38D 0.2(16) . . . .
C29D C40D C41D C15D 2(2) . . . .
C29D C40D C41D C42D -134.8(16) . . . .
C30D C29D C40D C38D 0.9(17) . . . .
C30D C29D C40D C41D 139.2(15) . . . .
C30D C31D C32D C33D -5(2) . . . .
C30D C31D C32D C64D -144.5(15) . . . .
C31D C26D C27D C18D 136.7(16) . . . .
C31D C26D C27D C28D -3(2) . . . .
C31D C30D C39D C34D -3(2) . . . .
C31D C30D C39D C38D 140.9(15) . . . .
C31D C32D C33D C34D 5(2) . . . .
C31D C32D C33D C52D -135.2(17) . . . .
C31D C32D C64D C25D 0.0(18) . . . .
C31D C32D C64D C63D 141.8(15) . . . .
C32D C33D C34D C35D -144.6(14) . . . .
C32D C33D C34D C39D -4(2) . . . .
C32D C33D C52D C51D 141.9(14) . . . .
C32D C33D C52D C53D -5(2) . . . .
C33D C32D C64D C25D -142.5(14) . . . .
C33D C32D C64D C63D -1(2) . . . .
C33D C34D C35D C36D 142.4(14) . . . .
C33D C34D C35D C51D 1.4(18) . . . .
C33D C34D C39D C30D 4(2) . . . .
C33D C34D C39D C38D -136.6(16) . . . .
C33D C52D C53D C54D 156.4(15) . . . .
C33D C52D C53D C63D 6(2) . . . .
C34D C33D C52D C51D 0.5(19) . . . .
C34D C33D C52D C53D -146.2(15) . . . .
C34D C35D C36D C37D 1(2) . . . .
C34D C35D C36D C49D -138.6(15) . . . .
C34D C35D C51D C50D 145.4(16) . . . .
C34D C35D C51D C52D -1.2(19) . . . .
C35D C34D C39D C30D 137.5(16) . . . .
C35D C34D C39D C38D -3(2) . . . .
C35D C36D C37D C38D -2(2) . . . .
C35D C36D C37D C43D -144.2(13) . . . .
C35D C36D C49D C44D 144.6(14) . . . .
C35D C36D C49D C48D -8(2) . . . .
C35D C51D C52D C33D 0.4(18) . . . .
C35D C51D C52D C53D 147.6(16) . . . .
C36D C35D C51D C50D 5(2) . . . .
C36D C35D C51D C52D -141.6(14) . . . .
C36D C37D C38D C39D 0(2) . . . .
C36D C37D C38D C40D -136.4(15) . . . .
C36D C37D C43D C42D 140.1(13) . . . .
C36D C37D C43D C44D 1.8(15) . . . .
C37D C36D C49D C44D 0.3(16) . . . .
C37D C36D C49D C48D -151.8(15) . . . .
C37D C38D C39D C30D -142.6(14) . . . .
C37D C38D C39D C34D 2(2) . . . .
C37D C38D C40D C29D 140.4(16) . . . .
C37D C38D C40D C41D 0(2) . . . .
C37D C43D C44D C45D 147.3(13) . . . .
C37D C43D C44D C49D -1.6(16) . . . .
C38D C37D C43D C42D -3(2) . . . .
C38D C37D C43D C44D -141.2(14) . . . .
C38D C40D C41D C15D 136.8(16) . . . .
C38D C40D C41D C42D 0(2) . . . .
C39D C30D C31D C26D -139.1(16) . . . .
C39D C30D C31D C32D 4(2) . . . .
C39D C34D C35D C36D 2(2) . . . .
C39D C34D C35D C51D -139.4(16) . . . .
C39D C38D C40D C29D -0.8(16) . . . .
C39D C38D C40D C41D -140.9(14) . . . .
C40D C29D C30D C31D -140.5(16) . . . .
C40D C29D C30D C39D -0.7(17) . . . .
C40D C38D C39D C30D 0.3(16) . . . .
C40D C38D C39D C34D 144.7(15) . . . .
C40D C41D C42D C13D 139.6(15) . . . .
C40D C41D C42D C43D -2(2) . . . .
C41D C15D C16D C17D -140.8(16) . . . .
C41D C15D C16D C28D 0(2) . . . .
C41D C42D C43D C37D 3.0(18) . . . .
C41D C42D C43D C44D 137.4(15) . . . .
C42D C13D C14D C9D -154.3(15) . . . .
C42D C13D C14D C15D -2.6(18) . . . .
C42D C43D C44D C45D 10(2) . . . .
C42D C43D C44D C49D -139.1(14) . . . .
C43D C37D C38D C39D 138.0(15) . . . .
C43D C37D C38D C40D 1(2) . . . .
C43D C44D C45D C12D -9(2) . . . .
C43D C44D C45D C46D -156.8(14) . . . .
C43D C44D C49D C36D 0.8(16) . . . .
C43D C44D C49D C48D 150.5(15) . . . .
C44D C45D C46D C47D 12(2) . . . .
C44D C45D C46D C59D 154.7(13) . . . .
C45D C12D C13D C14D -139.1(17) . . . .
C45D C12D C13D C42D 10(2) . . . .
C45D C44D C49D C36D -148.1(13) . . . .
C45D C44D C49D C48D 2(2) . . . .
C45D C46D C47D C48D -2(2) . . . .
C45D C46D C47D C57D 147.5(15) . . . .
C45D C46D C59D C58D -148.7(13) . . . .
C45D C46D C59D C60D -4(2) . . . .
C46D C47D C48D C49D -9(2) . . . .
C46D C47D C48D C50D 135.4(16) . . . .
C46D C47D C57D C56D -142.6(15) . . . .
C46D C47D C57D C58D -1.7(17) . . . .
C46D C59D C60D C4D -140.7(16) . . . .
C46D C59D C60D C11D -3(2) . . . .
C47D C46D C59D C58D -1.0(17) . . . .
C47D C46D C59D C60D 144.1(16) . . . .
C47D C48D C49D C36D 155.3(13) . . . .
C47D C48D C49D C44D 9(2) . . . .
C47D C48D C50D C51D -150.5(14) . . . .
C47D C48D C50D C55D 9(2) . . . .
C47D C57D C58D C59D 1.0(16) . . . .
C47D C57D C58D C68D -142.0(16) . . . .
C48D C47D C57D C56D 7(2) . . . .
C48D C47D C57D C58D 148.2(14) . . . .
C48D C50D C51D C35D 1(2) . . . .
C48D C50D C51D C52D 144.6(15) . . . .
C48D C50D C55D C54D -141.0(15) . . . .
C48D C50D C55D C56D -5(2) . . . .
C49D C36D C37D C38D 141.3(15) . . . .
C49D C36D C37D C43D -1.2(15) . . . .
C49D C44D C45D C12D 135.5(15) . . . .
C49D C44D C45D C46D -11.9(19) . . . .
C49D C48D C50D C51D -10(2) . . . .
C49D C48D C50D C55D 148.8(16) . . . .
C50D C48D C49D C36D 14(2) . . . .
C50D C48D C49D C44D -132.6(16) . . . .
C50D C51D C52D C33D -148.9(15) . . . .
C50D C51D C52D C53D -2(2) . . . .
C50D C55D C56D C57D 1(2) . . . .
C50D C55D C56D C66D -144.4(15) . . . .
C51D C35D C36D C37D 137.7(15) . . . .
C51D C35D C36D C49D -2(2) . . . .
C51D C50D C55D C54D 17(2) . . . .
C51D C50D C55D C56D 153.0(15) . . . .
C51D C52D C53D C54D 15(2) . . . .
C51D C52D C53D C63D -135.5(16) . . . .
C52D C33D C34D C35D -1.1(19) . . . .
C52D C33D C34D C39D 139.0(16) . . . .
C52D C53D C54D C55D -12(2) . . . .
C52D C53D C54D C65D -155.2(16) . . . .
C52D C53D C63D C62D 152.3(14) . . . .
C52D C53D C63D C64D -5(2) . . . .
C53D C54D C55D C50D -3(2) . . . .
C53D C54D C55D C56D -144.7(15) . . . .
C53D C54D C65D C61D 3(2) . . . .
C53D C54D C65D C66D 147.0(15) . . . .
C53D C63D C64D C25D 139.4(16) . . . .
C53D C63D C64D C32D 2(2) . . . .
C54D C53D C63D C62D 3(2) . . . .
C54D C53D C63D C64D -154.2(14) . . . .
C54D C55D C56D C57D 141.1(14) . . . .
C54D C55D C56D C66D -4.7(17) . . . .
C54D C65D C66D C56D -1.7(18) . . . .
C54D C65D C66D C67D -141.4(14) . . . .
C55D C50D C51D C35D -158.3(16) . . . .
C55D C50D C51D C52D -15(2) . . . .
C55D C54D C65D C61D -145.1(15) . . . .
C55D C54D C65D C66D -1.1(17) . . . .
C55D C56D C57D C47D -3(2) . . . .
C55D C56D C57D C58D -142.7(14) . . . .
C55D C56D C66D C65D 3.9(17) . . . .
C55D C56D C66D C67D 143.5(13) . . . .
C56D C57D C58D C59D 145.3(13) . . . .
C56D C57D C58D C68D 2(2) . . . .
C56D C66D C67D C68D 2(2) . . . .
C56D C66D C67D C69D -136.9(15) . . . .
C57D C47D C48D C49D -154.1(14) . . . .
C57D C47D C48D C50D -10(2) . . . .
C57D C56D C66D C65D -139.4(15) . . . .
C57D C56D C66D C67D 0(2) . . . .
C57D C58D C59D C46D 0.0(15) . . . .
C57D C58D C59D C60D -146.2(14) . . . .
C57D C58D C68D C3D 137.4(16) . . . .
C57D C58D C68D C67D 0(2) . . . .
C58D C59D C60D C4D 2(2) . . . .
C58D C59D C60D C11D 139.7(16) . . . .
C59D C46D C47D C48D -147.6(15) . . . .
C59D C46D C47D C57D 1.6(17) . . . .
C59D C58D C68D C3D 3(2) . . . .
C59D C58D C68D C67D -134.5(16) . . . .
C60D C4D C5D C6D -141.9(15) . . . .
C60D C4D C5D C10D 1.8(18) . . . .
C60D C11D C12D C13D -153.2(15) . . . .
C60D C11D C12D C45D -2(2) . . . .
C61D C62D C63D C53D 1(2) . . . .
C61D C62D C63D C64D 158.8(15) . . . .
C61D C65D C66D C56D 141.2(16) . . . .
C61D C65D C66D C67D 1(2) . . . .
C62D C23D C24D C19D 137.5(16) . . . .
C62D C23D C24D C25D -14(2) . . . .
C62D C61D C65D C54D 1(2) . . . .
C62D C61D C65D C66D -139.0(17) . . . .
C62D C61D C70D C22D -0.9(17) . . . .
C62D C61D C70D C69D 141.5(15) . . . .
C62D C63D C64D C25D -19(2) . . . .
C62D C63D C64D C32D -155.7(14) . . . .
C63D C53D C54D C55D 137.8(15) . . . .
C63D C53D C54D C65D -5(2) . . . .
C64D C25D C26D C27D 141.5(15) . . . .
C64D C25D C26D C31D 3.8(18) . . . .
C64D C32D C33D C34D 142.2(14) . . . .
C64D C32D C33D C52D 2(2) . . . .
C65D C54D C55D C50D 145.4(14) . . . .
C65D C54D C55D C56D 3.5(16) . . . .
C65D C61D C62D C23D 144.0(16) . . . .
C65D C61D C62D C63D -3(3) . . . .
C65D C61D C70D C22D -144.3(15) . . . .
C65D C61D C70D C69D -2(2) . . . .
C65D C66D C67D C68D 137.5(15) . . . .
C65D C66D C67D C69D -2(2) . . . .
C66D C56D C57D C47D 137.7(16) . . . .
C66D C56D C57D C58D -2(2) . . . .
C66D C67D C68D C3D -144.0(13) . . . .
C66D C67D C68D C58D -2(2) . . . .
C66D C67D C69D C2D 144.4(14) . . . .
C66D C67D C69D C70D 0(2) . . . .
C67D C69D C70D C22D 140.6(13) . . . .
C67D C69D C70D C61D 2(2) . . . .
C68D C3D C4D C5D -138.0(15) . . . .
C68D C3D C4D C60D -2(2) . . . .
C68D C58D C59D C46D 142.1(17) . . . .
C68D C58D C59D C60D -4(2) . . . .
C68D C67D C69D C2D 1.8(16) . . . .
C68D C67D C69D C70D -142.4(14) . . . .
C69D C2D C3D C4D -141.5(14) . . . .
C69D C2D C3D C68D 1.0(16) . . . .
C69D C67D C68D C3D -1.2(16) . . . .
C69D C67D C68D C58D 140.4(15) . . . .
C70D C22D C23D C24D 143.2(16) . . . .
C70D C22D C23D C62D 0.1(17) . . . .
C70D C61D C62D C23D 1.0(19) . . . .
C70D C61D C62D C63D -146.0(15) . . . .
C70D C61D C65D C54D 140.3(16) . . . .
C70D C61D C65D C66D 0(2) . . . .
C1C C2C C3C C4C 1(2) . . . .
C1C C2C C3C C70C -143.1(14) . . . .
C1C C2C C36C C35C -7(2) . . . .
C1C C2C C36C C37C 143.2(14) . . . .
C1C C6C C7C C8C -143.6(15) . . . .
C1C C6C C7C C29C 0.9(17) . . . .
C2C C1C C6C C5C 3(2) . . . .
C2C C1C C6C C7C 143.1(15) . . . .
C2C C1C C34C C29C -143.5(14) . . . .
C2C C1C C34C C33C 4(2) . . . .
C2C C3C C4C C5C -1(3) . . . .
C2C C3C C4C C66C -135.8(17) . . . .
C2C C3C C70C C37C 1.0(19) . . . .
C2C C3C C70C C69C 143.9(13) . . . .
C2C C36C C37C C38C -146.6(14) . . . .
C2C C36C C37C C70C -1.8(14) . . . .
C3C C2C C36C C35C -147.6(13) . . . .
C3C C2C C36C C37C 2.5(15) . . . .
C3C C4C C5C C6C 2(2) . . . .
C3C C4C C5C C10C -139.6(16) . . . .
C3C C4C C66C C11C 138.8(17) . . . .
C3C C4C C66C C65C -1(2) . . . .
C4C C3C C70C C37C -144.5(15) . . . .
C4C C3C C70C C69C -2(2) . . . .
C4C C5C C6C C1C -3(2) . . . .
C4C C5C C6C C7C -137.6(16) . . . .
C4C C5C C10C C9C 141.0(15) . . . .
C4C C5C C10C C11C -1.1(17) . . . .
C5C C4C C66C C11C -1.4(18) . . . .
C5C C4C C66C C65C -141.3(16) . . . .
C5C C6C C7C C8C -3(2) . . . .
C5C C6C C7C C29C 141.7(15) . . . .
C5C C10C C11C C12C 143.5(15) . . . .
C5C C10C C11C C66C 0.2(17) . . . .
C6C C1C C2C C3C -2(2) . . . .
C6C C1C C2C C36C -139.8(15) . . . .
C6C C1C C34C C29C 1.8(17) . . . .
C6C C1C C34C C33C 149.0(15) . . . .
C6C C5C C10C C9C 0(2) . . . .
C6C C5C C10C C11C -142.1(15) . . . .
C6C C7C C8C C9C 4(2) . . . .
C6C C7C C8C C28C 139.7(15) . . . .
C6C C7C C29C C30C -148.6(15) . . . .
C6C C7C C29C C34C 0.2(18) . . . .
C7C C8C C9C C10C -4(2) . . . .
C7C C8C C9C C14C 139.1(15) . . . .
C7C C8C C28C C15C -145.7(15) . . . .
C7C C8C C28C C27C 8(2) . . . .
C7C C29C C30C C27C 3(2) . . . .
C7C C29C C30C C31C 157.5(15) . . . .
C7C C29C C34C C1C -1.2(17) . . . .
C7C C29C C34C C33C -149.4(14) . . . .
C8C C7C C29C C30C -6(2) . . . .
C8C C7C C29C C34C 142.8(17) . . . .
C8C C9C C10C C5C 1(2) . . . .
C8C C9C C10C C11C 139.2(16) . . . .
C8C C9C C14C C13C -142.5(15) . . . .
C8C C9C C14C C15C 0.6(18) . . . .
C9C C8C C28C C15C -4.3(18) . . . .
C9C C8C C28C C27C 149.8(18) . . . .
C9C C10C C11C C12C 0(2) . . . .
C9C C10C C11C C66C -143.2(16) . . . .
C9C C14C C15C C16C -148.8(14) . . . .
C9C C14C C15C C28C -3.5(17) . . . .
C10C C5C C6C C1C 135.5(18) . . . .
C10C C5C C6C C7C 1(2) . . . .
C10C C9C C14C C13C -1(2) . . . .
C10C C9C C14C C15C 142.6(15) . . . .
C10C C11C C12C C13C -1(2) . . . .
C10C C11C C12C C63C -139.5(16) . . . .
C10C C11C C66C C4C 0.8(19) . . . .
C10C C11C C66C C65C 141.7(15) . . . .
C11C C12C C13C C14C 1(2) . . . .
C11C C12C C13C C18C -141.5(16) . . . .
C11C C12C C63C C19C 143.5(16) . . . .
C11C C12C C63C C64C 3(2) . . . .
C12C C11C C66C C4C -140.5(17) . . . .
C12C C11C C66C C65C 0(3) . . . .
C12C C13C C14C C9C 0(2) . . . .
C12C C13C C14C C15C -135.6(18) . . . .
C12C C13C C18C C17C 148.8(14) . . . .
C12C C13C C18C C19C -0.7(17) . . . .
C12C C63C C64C C61C 136.2(17) . . . .
C12C C63C C64C C65C -2(2) . . . .
C13C C12C C63C C19C -1.4(18) . . . .
C13C C12C C63C C64C -141.9(14) . . . .
C13C C14C C15C C16C -9(2) . . . .
C13C C14C C15C C28C 136.6(17) . . . .
C13C C18C C19C C20C 145.5(15) . . . .
C13C C18C C19C C63C -0.2(16) . . . .
C14C C9C C10C C5C -137.2(17) . . . .
C14C C9C C10C C11C 1(2) . . . .
C14C C13C C18C C17C 5(2) . . . .
C14C C13C C18C C19C -144.5(15) . . . .
C14C C15C C16C C17C 5(2) . . . .
C14C C15C C16C C25C 158.7(15) . . . .
C14C C15C C28C C8C 4.8(17) . . . .
C14C C15C C28C C27C -150.7(16) . . . .
C15C C16C C17C C18C 3(2) . . . .
C15C C16C C17C C22C 148.4(15) . . . .
C15C C16C C25C C24C -153.8(14) . . . .
C15C C16C C25C C26C -16(2) . . . .
C16C C15C C28C C8C 150.3(15) . . . .
C16C C15C C28C C27C -5(2) . . . .
C16C C17C C18C C13C -8(2) . . . .
C16C C17C C18C C19C 138.6(15) . . . .
C16C C17C C22C C21C -140.8(15) . . . .
C16C C17C C22C C23C 9(2) . . . .
C16C C25C C26C C27C 5(2) . . . .
C16C C25C C26C C67C -144.0(17) . . . .
C17C C16C C25C C24C -1(2) . . . .
C17C C16C C25C C26C 137.1(17) . . . .
C17C C18C C19C C20C -4(2) . . . .
C17C C18C C19C C63C -149.9(14) . . . .
C17C C22C C23C C24C -8(3) . . . .
C17C C22C C23C C54C -150.5(16) . . . .
C18C C13C C14C C9C 139.0(14) . . . .
C18C C13C C14C C15C 4(2) . . . .
C18C C17C C22C C21C 5(2) . . . .
C18C C17C C22C C23C 154.6(15) . . . .
C18C C19C C20C C21C 16(2) . . . .
C18C C19C C20C C62C -138.3(14) . . . .
C18C C19C C63C C12C 0.9(17) . . . .
C18C C19C C63C C64C 142.3(15) . . . .
C19C C20C C21C C22C -17(2) . . . .
C19C C20C C21C C55C -156.2(15) . . . .
C19C C20C C62C C57C 153.1(15) . . . .
C19C C20C C62C C61C 3(2) . . . .
C19C C63C C64C C61C -1(2) . . . .
C19C C63C C64C C65C -138.8(15) . . . .
C20C C19C C63C C12C -143.9(16) . . . .
C20C C19C C63C C64C -3(2) . . . .
C20C C21C C22C C17C 7(2) . . . .
C20C C21C C22C C23C -145.7(16) . . . .
C20C C21C C55C C54C 144.2(15) . . . .
C20C C21C C55C C56C 3(2) . . . .
C21C C20C C62C C57C -2(2) . . . .
C21C C20C C62C C61C -152.0(14) . . . .
C21C C22C C23C C24C 142.4(16) . . . .
C21C C22C C23C C54C 0.2(19) . . . .
C21C C55C C56C C49C 138.4(16) . . . .
C21C C55C C56C C57C -1(2) . . . .
C22C C17C C18C C13C -152.9(15) . . . .
C22C C17C C18C C19C -6(2) . . . .
C22C C21C C55C C54C -0.4(16) . . . .
C22C C21C C55C C56C -141.7(15) . . . .
C22C C23C C24C C25C 3(2) . . . .
C22C C23C C24C C53C -135.1(17) . . . .
C22C C23C C54C C51C 140.5(16) . . . .
C22C C23C C54C C55C -0.5(17) . . . .
C23C C24C C25C C16C 2(2) . . . .
C23C C24C C25C C26C -143.3(14) . . . .
C23C C24C C53C C52C -1(2) . . . .
C23C C24C C53C C67C 139.3(15) . . . .
C23C C54C C55C C21C 0.5(16) . . . .
C23C C54C C55C C56C 140.2(15) . . . .
C24C C23C C54C C51C -4(2) . . . .
C24C C23C C54C C55C -145.4(15) . . . .
C24C C25C C26C C27C 149.8(13) . . . .
C24C C25C C26C C67C 0.5(17) . . . .
C24C C53C C67C C26C 0.9(15) . . . .
C24C C53C C67C C68C -144.7(13) . . . .
C25C C16C C17C C18C -149.8(15) . . . .
C25C C16C C17C C22C -4(2) . . . .
C25C C24C C53C C52C -141.3(14) . . . .
C25C C24C C53C C67C -0.6(15) . . . .
C25C C26C C27C C28C 6(2) . . . .
C25C C26C C27C C30C -138.6(15) . . . .
C25C C26C C67C C53C -0.9(17) . . . .
C25C C26C C67C C68C 141.7(18) . . . .
C26C C27C C28C C8C -155.3(15) . . . .
C26C C27C C28C C15C -6(2) . . . .
C26C C27C C30C C29C 149.1(14) . . . .
C26C C27C C30C C31C -5(2) . . . .
C26C C67C C68C C31C 1(3) . . . .
C26C C67C C68C C43C -133.6(18) . . . .
C27C C26C C67C C53C -150.3(13) . . . .
C27C C26C C67C C68C -8(2) . . . .
C27C C30C C31C C32C 142.4(14) . . . .
C27C C30C C31C C68C -1(2) . . . .
C28C C8C C9C C10C -140.4(15) . . . .
C28C C8C C9C C14C 2.4(18) . . . .
C28C C15C C16C C17C -137.8(16) . . . .
C28C C15C C16C C25C 16(2) . . . .
C28C C27C C30C C29C 5(2) . . . .
C28C C27C C30C C31C -149.7(16) . . . .
C29C C7C C8C C9C -134.8(17) . . . .
C29C C7C C8C C28C 1(2) . . . .
C29C C30C C31C C32C -11(2) . . . .
C29C C30C C31C C68C -154.7(15) . . . .
C30C C27C C28C C8C -11(2) . . . .
C30C C27C C28C C15C 138.7(16) . . . .
C30C C29C C34C C1C 148.7(14) . . . .
C30C C29C C34C C33C 0(2) . . . .
C30C C31C C32C C33C -2(2) . . . .
C30C C31C C32C C42C -145.2(15) . . . .
C30C C31C C68C C43C 144.1(15) . . . .
C30C C31C C68C C67C 4(2) . . . .
C31C C32C C33C C34C 14(2) . . . .
C31C C32C C33C C35C -134.4(16) . . . .
C31C C32C C42C C41C 143.4(16) . . . .
C31C C32C C42C C43C -2.3(16) . . . .
C32C C31C C68C C43C -1.3(17) . . . .
C32C C31C C68C C67C -141.9(16) . . . .
C32C C33C C34C C1C -154.8(15) . . . .
C32C C33C C34C C29C -13(2) . . . .
C32C C33C C35C C36C 148.0(14) . . . .
C32C C33C C35C C40C -1(2) . . . .
C32C C42C C43C C44C 145.6(14) . . . .
C32C C42C C43C C68C 1.6(17) . . . .
C33C C32C C42C C41C -3(2) . . . .
C33C C32C C42C C43C -148.7(14) . . . .
C33C C35C C36C C2C 5.2(19) . . . .
C33C C35C C36C C37C -138.0(16) . . . .
C33C C35C C40C C39C 138.4(16) . . . .
C33C C35C C40C C41C -5(2) . . . .
C34C C1C C2C C3C 140.2(15) . . . .
C34C C1C C2C C36C 3(2) . . . .
C34C C1C C6C C5C -141.8(16) . . . .
C34C C1C C6C C7C -1.7(17) . . . .
C34C C29C C30C C27C -142.3(15) . . . .
C34C C29C C30C C31C 12(2) . . . .
C34C C33C C35C C36C 0.7(19) . . . .
C34C C33C C35C C40C -148.3(15) . . . .
C35C C33C C34C C1C -5(2) . . . .
C35C C33C C34C C29C 136.8(15) . . . .
C35C C36C C37C C38C 1(2) . . . .
C35C C36C C37C C70C 145.3(14) . . . .
C35C C40C C41C C42C 7(3) . . . .
C35C C40C C41C C46C 149.8(14) . . . .
C36C C2C C3C C4C 142.3(16) . . . .
C36C C2C C3C C70C -2.1(17) . . . .
C36C C35C C40C C39C -14(2) . . . .
C36C C35C C40C C41C -156.8(14) . . . .
C36C C37C C38C C39C -14(2) . . . .
C36C C37C C38C C59C 137.1(14) . . . .
C36C C37C C70C C3C 0.6(18) . . . .
C36C C37C C70C C69C -141.6(14) . . . .
C37C C38C C39C C40C 14(2) . . . .
C37C C38C C39C C47C 158.2(14) . . . .
C37C C38C C59C C58C -153.5(14) . . . .
C37C C38C C59C C60C 0(2) . . . .
C38C C37C C70C C3C 143.0(15) . . . .
C38C C37C C70C C69C 1(2) . . . .
C38C C39C C40C C35C 1(3) . . . .
C38C C39C C40C C41C 146.3(16) . . . .
C38C C39C C47C C46C -146.0(15) . . . .
C38C C39C C47C C48C -5(2) . . . .
C38C C59C C60C C61C -139.3(15) . . . .
C38C C59C C60C C69C 2(2) . . . .
C39C C38C C59C C58C -3(2) . . . .
C39C C38C C59C C60C 150.5(14) . . . .
C39C C40C C41C C42C -140.5(19) . . . .
C39C C40C C41C C46C 2.2(18) . . . .
C39C C47C C48C C49C -137.6(16) . . . .
C39C C47C C48C C58C -2(2) . . . .
C40C C35C C36C C2C 156.3(13) . . . .
C40C C35C C36C C37C 13(2) . . . .
C40C C39C C47C C46C 2.6(19) . . . .
C40C C39C C47C C48C 144.1(15) . . . .
C40C C41C C42C C32C -3(3) . . . .
C40C C41C C42C C43C 135.5(18) . . . .
C40C C41C C46C C45C -143.8(15) . . . .
C40C C41C C46C C47C -0.6(17) . . . .
C41C C42C C43C C44C 3(2) . . . .
C41C C42C C43C C68C -140.9(17) . . . .
C41C C46C C47C C39C -1.3(18) . . . .
C41C C46C C47C C48C -141.0(15) . . . .
C42C C32C C33C C34C 152.9(14) . . . .
C42C C32C C33C C35C 5(2) . . . .
C42C C41C C46C C45C 3(2) . . . .
C42C C41C C46C C47C 146.4(16) . . . .
C42C C43C C44C C45C -2(2) . . . .
C42C C43C C44C C52C -138.4(15) . . . .
C42C C43C C68C C31C -0.2(18) . . . .
C42C C43C C68C C67C 138.8(15) . . . .
C43C C44C C45C C46C 2(2) . . . .
C43C C44C C45C C50C -139.9(16) . . . .
C43C C44C C52C C51C 141.6(15) . . . .
C43C C44C C52C C53C 0(2) . . . .
C44C C43C C68C C31C -142.7(15) . . . .
C44C C43C C68C C67C -4(2) . . . .
C44C C45C C46C C41C -2(2) . . . .
C44C C45C C46C C47C -140.6(15) . . . .
C44C C45C C50C C49C 141.3(17) . . . .
C44C C45C C50C C51C -0.8(19) . . . .
C44C C52C C53C C24C 137.8(15) . . . .
C44C C52C C53C C67C 1(2) . . . .
C45C C44C C52C C51C -0.6(17) . . . .
C45C C44C C52C C53C -142.5(16) . . . .
C45C C46C C47C C39C 142.6(15) . . . .
C45C C46C C47C C48C 3(2) . . . .
C45C C50C C51C C52C 0.5(19) . . . .
C45C C50C C51C C54C 144.6(16) . . . .
C46C C41C C42C C32C -142.2(15) . . . .
C46C C41C C42C C43C -4(2) . . . .
C46C C45C C50C C49C 1(3) . . . .
C46C C45C C50C C51C -141.0(16) . . . .
C46C C47C C48C C49C -1(2) . . . .
C46C C47C C48C C58C 135.1(17) . . . .
C47C C39C C40C C35C -148.3(15) . . . .
C47C C39C C40C C41C -3.0(19) . . . .
C47C C48C C49C C50C -1(3) . . . .
C47C C48C C49C C56C 143.5(16) . . . .
C47C C48C C58C C57C -141.6(16) . . . .
C47C C48C C58C C59C 6(2) . . . .
C48C C49C C50C C45C 1(3) . . . .
C48C C49C C50C C51C 137.4(18) . . . .
C48C C49C C56C C55C -144.8(16) . . . .
C48C C49C C56C C57C -1(2) . . . .
C48C C58C C59C C38C -3(2) . . . .
C48C C58C C59C C60C -157.5(15) . . . .
C49C C48C C58C C57C -2.1(18) . . . .
C49C C48C C58C C59C 145.5(16) . . . .
C49C C50C C51C C52C -141.2(17) . . . .
C49C C50C C51C C54C 3(3) . . . .
C49C C56C C57C C58C -0.1(19) . . . .
C49C C56C C57C C62C -145.1(17) . . . .
C50C C45C C46C C41C 135.2(17) . . . .
C50C C45C C46C C47C -3(2) . . . .
C50C C49C C56C C55C 0(3) . . . .
C50C C49C C56C C57C 144.0(17) . . . .
C50C C51C C52C C44C 0.1(18) . . . .
C50C C51C C52C C53C 143.0(15) . . . .
C50C C51C C54C C23C -137.7(17) . . . .
C50C C51C C54C C55C 0(2) . . . .
C51C C52C C53C C24C 0(2) . . . .
C51C C52C C53C C67C -136.0(15) . . . .
C51C C54C C55C C21C -141.8(15) . . . .
C51C C54C C55C C56C -2(2) . . . .
C52C C44C C45C C46C 142.5(14) . . . .
C52C C44C C45C C50C 0.9(18) . . . .
C52C C51C C54C C23C 4(2) . . . .
C52C C51C C54C C55C 141.0(16) . . . .
C52C C53C C67C C26C 142.0(14) . . . .
C52C C53C C67C C68C -4(2) . . . .
C53C C24C C25C C16C 145.1(15) . . . .
C53C C24C C25C C26C 0.1(15) . . . .
C53C C67C C68C C31C 139.3(16) . . . .
C53C C67C C68C C43C 5(2) . . . .
C54C C23C C24C C25C 141.2(14) . . . .
C54C C23C C24C C53C 3(2) . . . .
C54C C51C C52C C44C -144.5(15) . . . .
C54C C51C C52C C53C -2(2) . . . .
C54C C55C C56C C49C 2(2) . . . .
C54C C55C C56C C57C -137.3(17) . . . .
C55C C21C C22C C17C 152.4(14) . . . .
C55C C21C C22C C23C 0.1(18) . . . .
C55C C56C C57C C58C 142.7(15) . . . .
C55C C56C C57C C62C -2(3) . . . .
C56C C49C C50C C45C -139.1(18) . . . .
C56C C49C C50C C51C -3(3) . . . .
C56C C57C C58C C48C 1.4(18) . . . .
C56C C57C C58C C59C -146.4(14) . . . .
C56C C57C C62C C20C 4(2) . . . .
C56C C57C C62C C61C 153.6(16) . . . .
C57C C58C C59C C38C 140.4(16) . . . .
C57C C58C C59C C60C -14(2) . . . .
C58C C48C C49C C50C -143.0(18) . . . .
C58C C48C C49C C56C 2(2) . . . .
C58C C57C C62C C20C -137.4(15) . . . .
C58C C57C C62C C61C 12(2) . . . .
C58C C59C C60C C61C 14(2) . . . .
C58C C59C C60C C69C 156.0(14) . . . .
C59C C38C C39C C40C -137.4(16) . . . .
C59C C38C C39C C47C 7(2) . . . .
C59C C60C C61C C62C -2(2) . . . .
C59C C60C C61C C64C 148.5(14) . . . .
C59C C60C C69C C65C -144.7(15) . . . .
C59C C60C C69C C70C -3(2) . . . .
C60C C61C C62C C20C 137.6(16) . . . .
C60C C61C C62C C57C -12(2) . . . .
C60C C61C C64C C63C -144.5(16) . . . .
C60C C61C C64C C65C -4.1(19) . . . .
C60C C69C C70C C3C -139.0(15) . . . .
C60C C69C C70C C37C 1(2) . . . .
C61C C60C C69C C65C -0.1(19) . . . .
C61C C60C C69C C70C 141.6(15) . . . .
C61C C64C C65C C66C -140.7(16) . . . .
C61C C64C C65C C69C 4.1(19) . . . .
C62C C20C C21C C22C 137.5(16) . . . .
C62C C20C C21C C55C -1(2) . . . .
C62C C57C C58C C48C 148.4(15) . . . .
C62C C57C C58C C59C 1(2) . . . .
C62C C61C C64C C63C 6(2) . . . .
C62C C61C C64C C65C 145.9(16) . . . .
C63C C12C C13C C14C 143.8(15) . . . .
C63C C12C C13C C18C 1.2(17) . . . .
C63C C19C C20C C21C 155.8(15) . . . .
C63C C19C C20C C62C 1(2) . . . .
C63C C64C C65C C66C 0(2) . . . .
C63C C64C C65C C69C 144.9(14) . . . .
C64C C61C C62C C20C -7(2) . . . .
C64C C61C C62C C57C -156.4(15) . . . .
C64C C65C C66C C4C 138.0(16) . . . .
C64C C65C C66C C11C 1(2) . . . .
C64C C65C C69C C60C -2.4(18) . . . .
C64C C65C C69C C70C -142.8(15) . . . .
C65C C69C C70C C3C -2(2) . . . .
C65C C69C C70C C37C 138.6(16) . . . .
C66C C4C C5C C6C 143.0(15) . . . .
C66C C4C C5C C10C 1.5(17) . . . .
C66C C11C C12C C13C 136.3(18) . . . .
C66C C11C C12C C63C -2(3) . . . .
C66C C65C C69C C60C 144.2(16) . . . .
C66C C65C C69C C70C 4(2) . . . .
C67C C26C C27C C28C 153.9(15) . . . .
C67C C26C C27C C30C 9(2) . . . .
C68C C31C C32C C33C 145.4(15) . . . .
C68C C31C C32C C42C 2.3(17) . . . .
C68C C43C C44C C45C 137.9(17) . . . .
C68C C43C C44C C52C 1(2) . . . .
C69C C60C C61C C62C -147.6(15) . . . .
C69C C60C C61C C64C 2.5(18) . . . .
C69C C65C C66C C4C -2(2) . . . .
C69C C65C C66C C11C -139.5(16) . . . .
C70C C3C C4C C5C 137.7(17) . . . .
C70C C3C C4C C66C 3(2) . . . .
C70C C37C C38C C39C -152.9(15) . . . .
C70C C37C C38C C59C -2(2) . . . .

_cod_database_fobs_code 4517254
